data_7001069
loop_
_publ_author_name
'Koshevoy, Igor O.'
'Gutierrez-Puebla, Enrique'
'Lahuerta, Pascual'
'Monge, Angeles'
'Ubeda, M.Angeles'
'Sana\'u, Mercedes'

_publ_section_title
;
 Isolation of enantiomerically pure organometallic palladium compounds:
 synthesis of the triangles prepared from enantiopure
 [cis-Pd2(C6H4PPh2)2(NCCH3)4]2+
;
_journal_issue 16
_journal_name_full 'Dalton Transactions'
_journal_page_first 2993
_journal_page_last 2998
_journal_paper_doi 10.1039/b816803b
_journal_year 2009
_chemical_formula_sum 'C132 H96 O12 P6 Pd6'
_chemical_formula_weight 2698.31
_chemical_name_systematic
;
?
;
_space_group_IT_number 19
_symmetry_cell_setting orthorhombic
_symmetry_space_group_name_Hall 'P 2ac 2ab'
_symmetry_space_group_name_H-M 'P 21 21 21'
_atom_sites_solution_hydrogens geom
_atom_sites_solution_primary direct
_atom_sites_solution_secondary difmap
_audit_creation_method SHELXL-97
_cell_angle_alpha 90.00
_cell_angle_beta 90.00
_cell_angle_gamma 90.00
_cell_formula_units_Z 4
_cell_length_a 13.9708(11)
_cell_length_b 17.5801(14)
_cell_length_c 62.865(5)
_cell_measurement_reflns_used 7820
_cell_measurement_temperature 295(2)
_cell_measurement_theta_max 21.21
_cell_measurement_theta_min 2.74
_cell_volume 15440(2)
_computing_cell_refinement 'Bruker SMART'
_computing_data_collection 'Bruker SMART'
_computing_data_reduction 'Bruker SAINT'
_computing_molecular_graphics 'Bruker SHELXTL'
_computing_publication_material 'Bruker SHELXTL'
_computing_structure_refinement 'SHELXL-97 (Sheldrick, 1997)'
_computing_structure_solution 'SHELXS-97 (Sheldrick, 1990)'
_diffrn_ambient_temperature 295(2)
_diffrn_measured_fraction_theta_full 0.996
_diffrn_measured_fraction_theta_max 0.996
_diffrn_radiation_monochromator graphite
_diffrn_radiation_source 'fine-focus sealed tube'
_diffrn_radiation_type MoK\a
_diffrn_radiation_wavelength 0.71073
_diffrn_reflns_av_R_equivalents 0.1320
_diffrn_reflns_av_sigmaI/netI 0.1267
_diffrn_reflns_limit_h_max 14
_diffrn_reflns_limit_h_min -14
_diffrn_reflns_limit_k_max 18
_diffrn_reflns_limit_k_min -18
_diffrn_reflns_limit_l_max 65
_diffrn_reflns_limit_l_min -66
_diffrn_reflns_number 77734
_diffrn_reflns_theta_full 21.97
_diffrn_reflns_theta_max 21.97
_diffrn_reflns_theta_min 2.65
_exptl_absorpt_coefficient_mu 0.792
_exptl_absorpt_correction_T_max 0.9540
_exptl_absorpt_correction_T_min 0.7422
_exptl_absorpt_correction_type multi-scan
_exptl_absorpt_process_details sadabs
_exptl_crystal_colour yellow
_exptl_crystal_density_diffrn 1.161
_exptl_crystal_density_method 'not measured'
_exptl_crystal_description Prismatic
_exptl_crystal_F_000 5400
_exptl_crystal_size_max 0.40
_exptl_crystal_size_mid 0.18
_exptl_crystal_size_min 0.06
_refine_diff_density_max 1.889
_refine_diff_density_min -1.210
_refine_diff_density_rms 0.197
_refine_ls_abs_structure_details 'Flack H D (1983), Acta Cryst. A39, 876-881'
_refine_ls_abs_structure_Flack 0.11(7)
_refine_ls_extinction_method none
_refine_ls_goodness_of_fit_ref 1.158
_refine_ls_hydrogen_treatment costr
_refine_ls_matrix_type full
_refine_ls_number_parameters 1363
_refine_ls_number_reflns 18797
_refine_ls_number_restraints 1365
_refine_ls_restrained_S_all 1.126
_refine_ls_R_factor_all 0.1401
_refine_ls_R_factor_gt 0.1190
_refine_ls_shift/su_max 0.005
_refine_ls_shift/su_mean 0.000
_refine_ls_structure_factor_coef Fsqd
_refine_ls_weighting_details 'calc w=1/[\s^2^(Fo^2^)+(0.1132P)^2^+247.4815P] where P=(Fo^2^+2Fc^2^)/3'
_refine_ls_weighting_scheme calc
_refine_ls_wR_factor_gt 0.2648
_refine_ls_wR_factor_ref 0.2753
_reflns_number_gt 15546
_reflns_number_total 18797
_reflns_threshold_expression >2sigma(I)
_cod_data_source_file b816803b.txt
_cod_data_source_block enant2t
_cod_depositor_comments
;
The following automatic conversions were performed:
'_symmetry_cell_setting' value 'Orthorhombic' changed to 'orthorhombic'
according to '/home/saulius/struct/CIF-dictionaries/cif_core.dic'
dictionary named 'cif_core.dic' version 2.4.1 from 2010-06-29.

Automatic conversion script
Id: cif_fix_enum 1527 2010-12-29 10:47:43Z saulius 
;
_cod_original_sg_symbol_H-M P2(1)2(1)2(1)
_cod_database_code 7001069

loop_
_symmetry_equiv_pos_as_xyz
'x, y, z'
'-x+1/2, -y, z+1/2'
'-x, y+1/2, -z+1/2'
'x+1/2, -y+1/2, -z'

loop_
_atom_site_label
_atom_site_type_symbol
_atom_site_fract_x
_atom_site_fract_y
_atom_site_fract_z
_atom_site_U_iso_or_equiv
_atom_site_adp_type
_atom_site_occupancy
_atom_site_symmetry_multiplicity
_atom_site_calc_flag
_atom_site_refinement_flags
_atom_site_disorder_assembly
_atom_site_disorder_group
Pd1 Pd 0.80786(11) -0.11245(9) 0.78660(2) 0.0212(4) Uani 1 1 d U . .
P1 P 0.7689(4) -0.0796(3) 0.75379(8) 0.0212(11) Uani 1 1 d U . .
O1 O 0.5783(9) -0.0735(7) 0.7958(2) 0.019(2) Uani 1 1 d U . .
C1 C 0.6311(15) -0.0252(11) 0.8012(3) 0.018(2) Uani 1 1 d U . .
Pd2 Pd 0.63685(11) -0.18163(9) 0.79063(2) 0.0194(4) Uani 1 1 d U . .
P2 P 0.7134(4) -0.2898(3) 0.78402(9) 0.0249(12) Uani 1 1 d U . .
O2 O 0.7221(9) -0.0229(8) 0.80165(19) 0.022(2) Uani 1 1 d U . .
C2 C 0.5839(15) 0.0472(11) 0.8121(3) 0.023(3) Uani 1 1 d U . .
Pd3 Pd 0.96983(14) -0.01591(10) 0.94848(3) 0.0355(5) Uani 1 1 d U . .
P3 P 1.0655(5) -0.1068(4) 0.96047(10) 0.0481(15) Uani 1 1 d U . .
O3 O 0.6789(10) -0.1753(7) 0.82422(18) 0.024(2) Uani 1 1 d U . .
C3 C 0.7637(16) -0.1701(13) 0.8300(3) 0.030(3) Uani 1 1 d U . .
Pd4 Pd 0.82015(14) -0.09557(10) 0.96334(3) 0.0354(5) Uani 1 1 d U . .
P4 P 0.8349(5) -0.0352(4) 0.99427(9) 0.0403(14) Uani 1 1 d U . .
O4 O 0.8363(10) -0.1524(8) 0.8176(2) 0.029(2) Uani 1 1 d U . .
C4 C 0.7902(17) -0.1664(14) 0.8536(3) 0.038(3) Uani 1 1 d U . .
Pd5 Pd 0.48811(12) 0.38558(9) 0.86352(2) 0.0240(4) Uani 1 1 d U . .
P5 P 0.4689(5) 0.4700(4) 0.88974(9) 0.0355(13) Uani 1 1 d U . .
O5 O 0.8129(12) -0.1474(9) 0.9331(2) 0.040(3) Uani 1 1 d U . .
C5 C 0.7196(18) -0.1700(13) 0.8677(3) 0.039(3) Uani 1 1 d U . .
H5 H 0.6566 -0.1794 0.8637 0.046 Uiso 1 1 calc R . .
Pd6 Pd 0.34303(12) 0.30620(9) 0.88088(2) 0.0263(4) Uani 1 1 d U . .
P6 P 0.2460(4) 0.3611(3) 0.85746(9) 0.0270(12) Uani 1 1 d U . .
O6 O 0.9356(11) -0.0745(9) 0.9196(2) 0.039(2) Uani 1 1 d U . .
C6 C 0.7464(18) -0.1583(13) 0.8899(3) 0.039(3) Uani 1 1 d U . .
H6 H 0.7003 -0.1614 0.9005 0.047 Uiso 1 1 calc R . .
O7 O 0.8686(12) 0.0658(9) 0.9388(2) 0.043(3) Uani 1 1 d U . .
C7 C 0.8386(18) -0.1431(13) 0.8950(3) 0.040(3) Uani 1 1 d U . .
O8 O 0.7395(11) -0.0035(9) 0.9478(3) 0.045(3) Uani 1 1 d U . .
C8 C 0.9082(18) -0.1401(14) 0.8798(4) 0.043(3) Uani 1 1 d U . .
H8 H 0.9712 -0.1292 0.8835 0.052 Uiso 1 1 calc R . .
O9 O 0.4424(11) 0.2619(9) 0.9017(2) 0.042(3) Uani 1 1 d U . .
C9 C 0.8825(18) -0.1540(14) 0.8579(4) 0.045(3) Uani 1 1 d U . .
H9 H 0.9286 -0.1544 0.8473 0.054 Uiso 1 1 calc R . .
O10 O 0.5685(10) 0.3098(9) 0.8835(2) 0.036(2) Uani 1 1 d U . .
C10 C 0.8685(18) -0.1206(14) 0.9170(3) 0.039(3) Uani 1 1 d U . .
O11 O 0.3981(10) 0.2236(7) 0.8578(2) 0.028(2) Uani 1 1 d U . .
C11 C 0.6646(15) -0.1329(11) 0.7451(3) 0.024(3) Uani 1 1 d U . .
O12 O 0.4975(10) 0.3002(7) 0.8400(2) 0.027(2) Uani 1 1 d U . .
C12 C 0.6076(15) -0.1723(12) 0.7587(3) 0.024(2) Uani 1 1 d U . .
C13 C 0.5211(16) -0.2035(12) 0.7519(3) 0.028(3) Uani 1 1 d U . .
H13 H 0.4795 -0.2250 0.7617 0.033 Uiso 1 1 calc R . .
C14 C 0.4966(15) -0.2029(12) 0.7305(3) 0.026(3) Uani 1 1 d U . .
H14 H 0.4408 -0.2264 0.7259 0.032 Uiso 1 1 calc R . .
C15 C 0.5550(14) -0.1677(12) 0.7168(3) 0.028(3) Uani 1 1 d U . .
H15 H 0.5403 -0.1673 0.7024 0.034 Uiso 1 1 calc R . .
C16 C 0.6403(15) -0.1305(11) 0.7243(3) 0.027(3) Uani 1 1 d U . .
H16 H 0.6791 -0.1045 0.7147 0.032 Uiso 1 1 calc R . .
C21 C 0.8522(15) -0.0863(12) 0.7320(3) 0.026(3) Uani 1 1 d U . .
C22 C 0.9030(15) -0.0276(14) 0.7245(3) 0.031(3) Uani 1 1 d U . .
H22 H 0.8925 0.0194 0.7309 0.037 Uiso 1 1 calc R . .
C23 C 0.9696(15) -0.0294(14) 0.7081(3) 0.036(3) Uani 1 1 d U . .
H23 H 0.9974 0.0139 0.7023 0.044 Uiso 1 1 calc R . .
C24 C 0.9909(15) -0.1046(13) 0.7011(3) 0.035(3) Uani 1 1 d U . .
H24 H 1.0354 -0.1122 0.6903 0.042 Uiso 1 1 calc R . .
C25 C 0.9496(15) -0.1610(13) 0.7095(3) 0.035(3) Uani 1 1 d U . .
H25 H 0.9665 -0.2093 0.7048 0.042 Uiso 1 1 calc R . .
C26 C 0.8824(15) -0.1558(13) 0.7250(3) 0.032(3) Uani 1 1 d U . .
H26 H 0.8566 -0.1999 0.7309 0.038 Uiso 1 1 calc R . .
C31 C 0.7368(10) 0.0208(5) 0.7535(2) 0.029(3) Uani 1 1 d GU . .
C32 C 0.7967(8) 0.0700(7) 0.7645(2) 0.034(3) Uani 1 1 d GU . .
H32 H 0.8475 0.0507 0.7724 0.040 Uiso 1 1 calc R . .
C33 C 0.7808(9) 0.1480(6) 0.7638(2) 0.035(3) Uani 1 1 d GU . .
H33 H 0.8209 0.1809 0.7712 0.042 Uiso 1 1 calc R . .
C34 C 0.7050(10) 0.1769(5) 0.7520(2) 0.039(3) Uani 1 1 d GU . .
H34 H 0.6944 0.2290 0.7514 0.047 Uiso 1 1 calc R . .
C35 C 0.6450(9) 0.1277(7) 0.7409(2) 0.037(3) Uani 1 1 d GU . .
H35 H 0.5943 0.1470 0.7330 0.044 Uiso 1 1 calc R . .
C36 C 0.6609(9) 0.0497(6) 0.7417(2) 0.032(3) Uani 1 1 d GU . .
H36 H 0.6208 0.0168 0.7343 0.038 Uiso 1 1 calc R . .
C41 C 0.8355(15) -0.2738(11) 0.7734(3) 0.026(3) Uani 1 1 d U . .
C42 C 0.8780(15) -0.2029(11) 0.7749(3) 0.025(2) Uani 1 1 d U . .
C43 C 0.9691(15) -0.1958(12) 0.7690(3) 0.030(3) Uani 1 1 d U . .
H43 H 0.9990 -0.1487 0.7701 0.036 Uiso 1 1 calc R . .
C44 C 1.0197(17) -0.2573(11) 0.7614(3) 0.030(3) Uani 1 1 d U . .
H44 H 1.0844 -0.2529 0.7581 0.036 Uiso 1 1 calc R . .
C45 C 0.9713(16) -0.3274(12) 0.7586(3) 0.031(3) Uani 1 1 d U . .
H45 H 1.0020 -0.3681 0.7521 0.037 Uiso 1 1 calc R . .
C46 C 0.8823(15) -0.3346(12) 0.7654(3) 0.030(3) Uani 1 1 d U . .
H46 H 0.8520 -0.3816 0.7648 0.036 Uiso 1 1 calc R . .
C51 C 0.6605(15) -0.3644(11) 0.7677(3) 0.028(3) Uani 1 1 d U . .
C52 C 0.6270(15) -0.4365(11) 0.7749(3) 0.027(3) Uani 1 1 d U . .
H52 H 0.6372 -0.4511 0.7889 0.032 Uiso 1 1 calc R . .
C53 C 0.5834(15) -0.4808(12) 0.7624(3) 0.031(3) Uani 1 1 d U . .
H53 H 0.5544 -0.5233 0.7684 0.037 Uiso 1 1 calc R . .
C54 C 0.5748(16) -0.4717(12) 0.7402(4) 0.033(3) Uani 1 1 d U . .
H54 H 0.5475 -0.5091 0.7316 0.040 Uiso 1 1 calc R . .
C55 C 0.6104(15) -0.4015(12) 0.7315(4) 0.034(3) Uani 1 1 d U . .
H55 H 0.6065 -0.3921 0.7170 0.041 Uiso 1 1 calc R . .
C56 C 0.6505(15) -0.3483(12) 0.7449(3) 0.030(3) Uani 1 1 d U . .
H56 H 0.6714 -0.3020 0.7395 0.036 Uiso 1 1 calc R . .
C61 C 0.7351(16) -0.3393(12) 0.8108(3) 0.029(3) Uani 1 1 d U . .
C62 C 0.8210(18) -0.3634(12) 0.8169(4) 0.039(3) Uani 1 1 d U . .
H62 H 0.8752 -0.3579 0.8085 0.047 Uiso 1 1 calc R . .
C63 C 0.8238(19) -0.3973(14) 0.8367(4) 0.050(4) Uani 1 1 d U . .
H63 H 0.8817 -0.4178 0.8412 0.059 Uiso 1 1 calc R . .
C64 C 0.7516(19) -0.4023(14) 0.8494(4) 0.047(4) Uani 1 1 d U . .
H64 H 0.7596 -0.4234 0.8628 0.056 Uiso 1 1 calc R . .
C65 C 0.6676(18) -0.3781(12) 0.8436(3) 0.038(4) Uani 1 1 d U . .
H65 H 0.6160 -0.3850 0.8527 0.046 Uiso 1 1 calc R . .
C66 C 0.6523(18) -0.3418(11) 0.8239(3) 0.033(3) Uani 1 1 d U . .
H66 H 0.5936 -0.3214 0.8199 0.040 Uiso 1 1 calc R . .
C67 C 1.118(2) -0.1607(16) 0.9383(4) 0.063(4) Uani 1 1 d U . .
C68 C 1.072(2) -0.2197(16) 0.9302(4) 0.064(4) Uani 1 1 d U . .
H68 H 1.0157 -0.2376 0.9363 0.077 Uiso 1 1 calc R . .
C69 C 1.112(2) -0.2555(17) 0.9116(5) 0.072(5) Uani 1 1 d U . .
H69 H 1.0759 -0.2935 0.9052 0.086 Uiso 1 1 calc R . .
C70 C 1.195(2) -0.2396(17) 0.9026(5) 0.075(5) Uani 1 1 d U . .
H70 H 1.2226 -0.2666 0.8914 0.090 Uiso 1 1 calc R . .
C71 C 1.238(2) -0.1745(18) 0.9127(5) 0.076(5) Uani 1 1 d U . .
H71 H 1.2927 -0.1537 0.9066 0.091 Uiso 1 1 calc R . .
C72 C 1.204(2) -0.1426(17) 0.9301(5) 0.071(5) Uani 1 1 d U . .
H72 H 1.2403 -0.1061 0.9370 0.085 Uiso 1 1 calc R . .
C78 C 1.051(2) -0.2449(17) 0.9827(4) 0.069(4) Uani 1 1 d U . .
H78 H 1.1180 -0.2445 0.9823 0.083 Uiso 1 1 calc R . .
C79 C 1.001(2) -0.3047(18) 0.9917(4) 0.079(4) Uani 1 1 d U . .
H79 H 1.0314 -0.3490 0.9962 0.095 Uiso 1 1 calc R . .
C80 C 0.902(2) -0.2951(17) 0.9939(4) 0.075(4) Uani 1 1 d U . .
H80 H 0.8715 -0.3310 1.0023 0.090 Uiso 1 1 calc R . .
C81 C 0.842(2) -0.2370(15) 0.9848(4) 0.066(4) Uani 1 1 d U . .
H81 H 0.7754 -0.2380 0.9852 0.079 Uiso 1 1 calc R . .
C82 C 0.897(2) -0.1776(15) 0.9752(3) 0.051(3) Uani 1 1 d U . .
C83 C 0.996(2) -0.1835(15) 0.9739(3) 0.055(3) Uani 1 1 d U . .
C84 C 0.9880(19) 0.0409(13) 0.9753(4) 0.043(3) Uani 1 1 d U . .
C85 C 1.058(2) 0.1046(14) 0.9760(4) 0.052(3) Uani 1 1 d U . .
H85 H 1.0941 0.1131 0.9639 0.062 Uiso 1 1 calc R . .
C86 C 1.072(2) 0.1471(15) 0.9912(4) 0.056(4) Uani 1 1 d U . .
H86 H 1.1168 0.1862 0.9906 0.067 Uiso 1 1 calc R . .
C87 C 1.017(2) 0.1335(15) 1.0098(4) 0.060(4) Uani 1 1 d U . .
H87 H 1.0296 0.1629 1.0218 0.072 Uiso 1 1 calc R . .
C88 C 0.947(2) 0.0793(14) 1.0111(4) 0.055(4) Uani 1 1 d U . .
H88 H 0.9121 0.0735 1.0236 0.067 Uiso 1 1 calc R . .
C89 C 0.927(2) 0.0345(14) 0.9942(4) 0.049(3) Uani 1 1 d U . .
C90 C 0.857(2) -0.0905(17) 1.0171(4) 0.063(4) Uani 1 1 d U . .
C91 C 0.795(2) -0.1779(18) 1.0422(4) 0.070(4) Uani 1 1 d U . .
H91 H 0.7415 -0.2027 1.0478 0.084 Uiso 1 1 calc R . .
C92 C 0.954(2) -0.1431(17) 1.0451(4) 0.066(4) Uani 1 1 d U . .
H92 H 1.0145 -0.1467 1.0511 0.079 Uiso 1 1 calc R . .
C95 C 0.786(2) -0.1415(18) 1.0259(4) 0.070(4) Uani 1 1 d U . .
H95 H 0.7288 -0.1468 1.0184 0.084 Uiso 1 1 calc R . .
C99 C 0.884(2) -0.1834(18) 1.0529(4) 0.066(5) Uani 1 1 d U . .
H99 H 0.8927 -0.2141 1.0648 0.079 Uiso 1 1 calc R . .
C100 C 0.7217(16) 0.1100(15) 0.9301(4) 0.043(3) Uani 1 1 d U . .
C102 C 0.6943(18) 0.2195(14) 0.9070(4) 0.047(3) Uani 1 1 d U . .
H102 H 0.7210 0.2576 0.8987 0.056 Uiso 1 1 calc R . .
C103 C 0.6012(18) 0.2183(15) 0.9096(4) 0.046(3) Uani 1 1 d U . .
C104 C 0.5625(19) 0.1562(14) 0.9232(4) 0.050(4) Uani 1 1 d U . .
H104 H 0.4967 0.1528 0.9251 0.060 Uiso 1 1 calc R . .
C105 C 0.6189(17) 0.1056(16) 0.9326(4) 0.050(4) Uani 1 1 d U . .
H105 H 0.5922 0.0672 0.9409 0.060 Uiso 1 1 calc R . .
C106 C 0.5341(18) 0.2655(14) 0.8979(4) 0.041(3) Uani 1 1 d U . .
C107 C 0.5655(19) 0.4549(15) 0.9076(4) 0.048(3) Uani 1 1 d U . .
C108 C 0.6601(18) 0.4523(14) 0.8996(4) 0.048(3) Uani 1 1 d U . .
H108 H 0.6702 0.4562 0.8850 0.057 Uiso 1 1 calc R . .
C109 C 0.735(2) 0.4445(15) 0.9125(4) 0.053(4) Uani 1 1 d U . .
H109 H 0.7963 0.4435 0.9070 0.064 Uiso 1 1 calc R . .
C110 C 0.720(2) 0.4380(16) 0.9337(4) 0.058(4) Uani 1 1 d U . .
H110 H 0.7737 0.4329 0.9424 0.070 Uiso 1 1 calc R . .
C111 C 0.637(2) 0.4383(15) 0.9428(4) 0.057(4) Uani 1 1 d U . .
H111 H 0.6309 0.4300 0.9574 0.068 Uiso 1 1 calc R . .
C112 C 0.554(2) 0.4524(14) 0.9291(4) 0.052(4) Uani 1 1 d U . .
H112 H 0.4936 0.4596 0.9351 0.062 Uiso 1 1 calc R . .
C113 C 0.468(2) 0.5681(14) 0.8849(4) 0.052(4) Uani 1 1 d U . .
C116 C 0.457(2) 0.7257(15) 0.8795(4) 0.059(4) Uani 1 1 d U . .
H116 H 0.4539 0.7776 0.8766 0.070 Uiso 1 1 calc R . .
C117 C 0.390(2) 0.6767(15) 0.8713(4) 0.060(4) Uani 1 1 d U . .
H117 H 0.3366 0.6979 0.8649 0.072 Uiso 1 1 calc R . .
C118 C 0.396(2) 0.6037(15) 0.8717(4) 0.054(4) Uani 1 1 d U . .
H118 H 0.3546 0.5743 0.8636 0.064 Uiso 1 1 calc R . .
C119 C 0.3618(19) 0.4525(15) 0.9042(4) 0.050(3) Uani 1 1 d U . .
C120 C 0.3313(19) 0.5049(16) 0.9194(4) 0.054(4) Uani 1 1 d U . .
H120 H 0.3618 0.5518 0.9203 0.065 Uiso 1 1 calc R . .
C121 C 0.251(2) 0.4875(17) 0.9342(4) 0.061(4) Uani 1 1 d U . .
H121 H 0.2363 0.5182 0.9458 0.073 Uiso 1 1 calc R . .
C122 C 0.205(2) 0.4276(16) 0.9297(4) 0.060(4) Uani 1 1 d U . .
H122 H 0.1480 0.4212 0.9372 0.072 Uiso 1 1 calc R . .
C123 C 0.2267(19) 0.3683(16) 0.9148(4) 0.054(4) Uani 1 1 d U . .
H123 H 0.1918 0.3234 0.9136 0.065 Uiso 1 1 calc R . .
C125 C 0.4051(16) 0.4474(11) 0.8435(3) 0.024(2) Uani 1 1 d U . .
C126 C 0.4492(16) 0.4970(10) 0.8308(3) 0.025(3) Uani 1 1 d U . .
H126 H 0.5148 0.5048 0.8320 0.029 Uiso 1 1 calc R . .
C127 C 0.3958(16) 0.5376(12) 0.8157(3) 0.029(3) Uani 1 1 d U . .
H127 H 0.4272 0.5707 0.8065 0.035 Uiso 1 1 calc R . .
C128 C 0.2992(17) 0.5294(12) 0.8141(3) 0.034(3) Uani 1 1 d U . .
H128 H 0.2647 0.5597 0.8047 0.040 Uiso 1 1 calc R . .
C129 C 0.2529(17) 0.4770(12) 0.8262(3) 0.034(3) Uani 1 1 d U . .
H129 H 0.1875 0.4689 0.8245 0.041 Uiso 1 1 calc R . .
C130 C 0.3068(17) 0.4340(11) 0.8418(3) 0.031(3) Uani 1 1 d U . .
C131 C 0.146(2) 0.4765(15) 0.8774(4) 0.055(4) Uani 1 1 d U . .
H131 H 0.2066 0.4895 0.8825 0.066 Uiso 1 1 calc R . .
C132 C 0.067(2) 0.5227(17) 0.8823(4) 0.061(4) Uani 1 1 d U . .
H132 H 0.0739 0.5698 0.8889 0.073 Uiso 1 1 calc R . .
C133 C -0.021(2) 0.4926(15) 0.8766(4) 0.058(4) Uani 1 1 d U . .
H133 H -0.0759 0.5155 0.8822 0.070 Uiso 1 1 calc R . .
C134 C -0.034(2) 0.4287(15) 0.8628(4) 0.061(4) Uani 1 1 d U . .
H134 H -0.0941 0.4138 0.8577 0.073 Uiso 1 1 calc R . .
C135 C 0.0512(18) 0.3903(16) 0.8574(4) 0.055(4) Uani 1 1 d U . .
H135 H 0.0478 0.3491 0.8481 0.066 Uiso 1 1 calc R . .
C136 C 0.1350(19) 0.4104(15) 0.8648(4) 0.051(4) Uani 1 1 d U . .
C137 C 0.2500(19) 0.2766(13) 0.8201(4) 0.044(4) Uani 1 1 d U . .
H137 H 0.2812 0.3180 0.8140 0.053 Uiso 1 1 calc R . .
C138 C 0.240(2) 0.2095(13) 0.8080(4) 0.050(4) Uani 1 1 d U . .
H138 H 0.2724 0.2020 0.7952 0.060 Uiso 1 1 calc R . .
C139 C 0.180(2) 0.1569(14) 0.8162(4) 0.056(4) Uani 1 1 d U . .
H139 H 0.1652 0.1142 0.8081 0.068 Uiso 1 1 calc R . .
C140 C 0.139(2) 0.1641(14) 0.8359(4) 0.057(4) Uani 1 1 d U . .
H140 H 0.1001 0.1252 0.8410 0.068 Uiso 1 1 calc R . .
C141 C 0.153(2) 0.2227(13) 0.8476(4) 0.052(4) Uani 1 1 d U . .
H141 H 0.1221 0.2264 0.8607 0.063 Uiso 1 1 calc R . .
C142 C 0.4595(17) 0.2352(11) 0.8440(3) 0.028(3) Uani 1 1 d U . .
C143 C 0.5013(16) 0.1713(11) 0.8327(3) 0.026(3) Uani 1 1 d U . .
C144 C 0.4546(16) 0.1016(11) 0.8319(3) 0.026(3) Uani 1 1 d U . .
H144 H 0.3959 0.0951 0.8387 0.031 Uiso 1 1 calc R . .
C145 C 0.5863(16) 0.1753(12) 0.8221(3) 0.030(3) Uani 1 1 d U . .
H145 H 0.6139 0.2230 0.8205 0.036 Uiso 1 1 calc R . .
C146 C 0.6329(16) 0.1158(10) 0.8138(3) 0.026(3) Uani 1 1 d U . .
H146 H 0.6962 0.1202 0.8093 0.031 Uiso 1 1 calc R . .
C147 C 0.4962(15) 0.0419(11) 0.8210(3) 0.024(3) Uani 1 1 d U . .
H147 H 0.4626 -0.0035 0.8198 0.029 Uiso 1 1 calc R . .
C148 C 0.7794(18) 0.0546(14) 0.9388(4) 0.044(3) Uani 1 1 d U . .
C149 C 0.528(2) 0.6203(14) 0.8961(4) 0.055(4) Uani 1 1 d U . .
H149 H 0.5695 0.6030 0.9066 0.066 Uiso 1 1 calc R . .
C150 C 0.3050(17) 0.3853(15) 0.9024(3) 0.045(3) Uani 1 1 d U . .
C151 C 0.523(2) 0.6983(14) 0.8911(4) 0.060(4) Uani 1 1 d U . .
H151 H 0.5691 0.7309 0.8965 0.072 Uiso 1 1 calc R . .
C152 C 0.2156(19) 0.2835(12) 0.8405(4) 0.040(3) Uani 1 1 d U . .
C200 C 0.7544(18) 0.1664(14) 0.9163(4) 0.045(3) Uani 1 1 d U . .
H200 H 0.8194 0.1684 0.9132 0.054 Uiso 1 1 calc R . .
C202 C 0.939(2) -0.0924(17) 1.0270(4) 0.060(4) Uani 1 1 d U . .
H202 H 0.9884 -0.0609 1.0225 0.072 Uiso 1 1 calc R . .
C700 C 1.1567(9) -0.0819(11) 0.9798(3) 0.102(6) Uani 1 1 d GU . .
C701 C 1.1572(9) -0.1030(9) 1.0011(3) 0.107(6) Uani 1 1 d GU . .
H701 H 1.1140 -0.1393 1.0060 0.129 Uiso 1 1 calc R . .
C702 C 1.2221(10) -0.0700(13) 1.0150(3) 0.112(6) Uani 1 1 d GU . .
H702 H 1.2224 -0.0842 1.0293 0.135 Uiso 1 1 calc R . .
C703 C 1.2866(9) -0.0158(12) 1.0077(3) 0.117(6) Uani 1 1 d GU . .
H703 H 1.3301 0.0062 1.0171 0.141 Uiso 1 1 calc R . .
C704 C 1.2862(8) 0.0053(11) 0.9864(3) 0.116(6) Uani 1 1 d GU . .
H704 H 1.3294 0.0415 0.9815 0.139 Uiso 1 1 calc R . .
C705 C 1.2213(9) -0.0277(13) 0.9724(3) 0.111(6) Uani 1 1 d GU . .
H705 H 1.2210 -0.0136 0.9582 0.133 Uiso 1 1 calc R . .
C601 C 0.7310(9) 0.0808(9) 1.0077(3) 0.126(6) Uani 1 1 d GU . .
H601 H 0.7899 0.0991 1.0123 0.151 Uiso 1 1 calc R . .
C602 C 0.7263(8) 0.0138(9) 0.9959(2) 0.117(6) Uani 1 1 d GU . .
C600 C 0.6382(8) -0.0135(11) 0.9890(3) 0.126(6) Uani 1 1 d GU . .
H600 H 0.6351 -0.0583 0.9812 0.151 Uiso 1 1 calc R . .
C603 C 0.5549(8) 0.0261(12) 0.9939(3) 0.132(7) Uani 1 1 d GU . .
H603 H 0.4960 0.0078 0.9893 0.158 Uiso 1 1 calc R . .
C604 C 0.5596(9) 0.0930(12) 1.0056(3) 0.135(7) Uani 1 1 d GU . .
H604 H 0.5038 0.1195 1.0088 0.161 Uiso 1 1 calc R . .
C605 C 0.6477(10) 0.1204(11) 1.0125(3) 0.132(7) Uani 1 1 d GU . .
H605 H 0.6508 0.1651 1.0203 0.158 Uiso 1 1 calc R . .

loop_
_atom_site_aniso_label
_atom_site_aniso_U_11
_atom_site_aniso_U_22
_atom_site_aniso_U_33
_atom_site_aniso_U_23
_atom_site_aniso_U_13
_atom_site_aniso_U_12
Pd1 0.0303(9) 0.0200(9) 0.0132(8) -0.0032(7) -0.0032(7) -0.0014(8)
P1 0.033(3) 0.017(3) 0.014(2) 0.000(2) -0.001(2) -0.003(2)
O1 0.028(4) 0.012(4) 0.016(5) -0.005(4) -0.005(5) -0.008(3)
C1 0.028(4) 0.014(4) 0.012(6) -0.003(5) -0.008(5) -0.006(4)
Pd2 0.0293(9) 0.0197(8) 0.0091(8) -0.0007(6) 0.0003(7) 0.0001(7)
P2 0.037(3) 0.015(2) 0.023(3) -0.002(2) 0.005(2) -0.002(2)
O2 0.029(4) 0.026(4) 0.012(5) -0.010(4) -0.010(5) -0.003(3)
C2 0.037(6) 0.012(4) 0.019(6) -0.002(5) -0.001(5) -0.004(4)
Pd3 0.0428(11) 0.0380(11) 0.0256(10) -0.0016(8) -0.0109(9) 0.0047(9)
P3 0.061(3) 0.055(4) 0.029(3) 0.000(3) -0.014(3) 0.023(3)
O3 0.035(5) 0.024(6) 0.012(3) -0.002(4) 0.000(3) -0.001(5)
C3 0.037(5) 0.037(6) 0.015(3) 0.001(5) -0.002(3) -0.003(6)
Pd4 0.0552(12) 0.0305(11) 0.0206(9) -0.0008(8) -0.0101(9) 0.0004(9)
P4 0.050(4) 0.043(4) 0.028(3) -0.008(2) -0.006(2) 0.007(3)
O4 0.036(5) 0.033(6) 0.019(3) 0.006(4) -0.006(3) -0.009(5)
C4 0.046(6) 0.050(7) 0.018(4) -0.006(6) -0.004(4) -0.004(7)
Pd5 0.0333(10) 0.0180(9) 0.0205(9) -0.0001(7) 0.0018(7) 0.0006(8)
P5 0.049(3) 0.041(3) 0.017(3) -0.012(2) 0.010(2) -0.013(3)
O5 0.058(8) 0.044(6) 0.018(4) 0.002(4) -0.005(5) -0.007(5)
C5 0.052(7) 0.049(8) 0.015(5) 0.003(7) -0.004(4) -0.007(7)
Pd6 0.0319(10) 0.0282(10) 0.0187(9) 0.0019(7) -0.0002(7) -0.0010(8)
P6 0.037(3) 0.026(3) 0.018(3) 0.003(2) 0.001(2) 0.002(2)
O6 0.046(7) 0.046(7) 0.024(4) 0.000(4) -0.009(3) -0.003(5)
C6 0.052(6) 0.050(8) 0.016(5) 0.001(7) -0.004(5) -0.006(7)
O7 0.047(5) 0.035(5) 0.046(7) 0.006(4) -0.015(6) 0.004(4)
C7 0.051(6) 0.048(7) 0.020(4) -0.001(5) -0.007(4) -0.002(6)
O8 0.046(4) 0.041(6) 0.049(6) 0.010(5) -0.020(6) 0.003(5)
C8 0.049(7) 0.057(8) 0.023(5) -0.004(7) -0.007(4) -0.005(7)
O9 0.043(5) 0.062(7) 0.021(5) 0.020(4) -0.012(5) -0.013(5)
C9 0.050(6) 0.061(8) 0.023(5) -0.007(7) -0.008(4) -0.008(8)
O10 0.037(4) 0.045(6) 0.026(6) 0.012(4) -0.006(5) -0.002(5)
C10 0.050(7) 0.046(7) 0.021(4) 0.001(5) -0.006(4) -0.005(5)
O11 0.048(7) 0.013(4) 0.025(5) 0.002(4) 0.002(4) 0.004(3)
C11 0.033(6) 0.027(6) 0.012(4) -0.005(5) 0.002(4) -0.007(5)
O12 0.049(7) 0.011(4) 0.022(5) 0.002(4) 0.003(4) 0.006(5)
C12 0.035(6) 0.026(6) 0.012(3) -0.003(4) -0.001(4) -0.006(4)
C13 0.037(6) 0.034(7) 0.012(5) -0.003(6) 0.000(4) -0.012(6)
C14 0.034(7) 0.033(8) 0.012(5) 0.000(6) 0.000(5) -0.013(6)
C15 0.031(7) 0.037(8) 0.017(5) 0.006(6) -0.003(5) -0.013(6)
C16 0.034(7) 0.030(7) 0.017(4) -0.001(6) 0.001(5) -0.013(6)
C21 0.024(6) 0.035(7) 0.019(5) 0.010(6) -0.002(5) 0.006(5)
C22 0.027(7) 0.043(7) 0.024(7) 0.009(6) 0.000(5) -0.002(6)
C23 0.028(7) 0.052(7) 0.029(7) 0.009(7) 0.004(5) -0.005(7)
C24 0.025(8) 0.054(8) 0.026(7) 0.013(6) -0.002(6) 0.008(7)
C25 0.028(8) 0.046(7) 0.030(7) 0.009(6) 0.004(5) 0.013(6)
C26 0.032(7) 0.039(7) 0.024(7) 0.008(6) 0.003(5) 0.011(6)
C31 0.043(8) 0.016(4) 0.029(7) 0.008(4) 0.011(6) -0.004(4)
C32 0.048(8) 0.017(5) 0.035(8) 0.004(6) 0.011(6) -0.006(6)
C33 0.047(8) 0.018(5) 0.039(8) 0.004(6) 0.010(6) -0.005(6)
C34 0.053(9) 0.023(6) 0.040(8) -0.004(6) 0.006(7) 0.003(6)
C35 0.051(8) 0.017(6) 0.042(8) -0.001(6) 0.004(6) 0.004(6)
C36 0.045(8) 0.016(5) 0.034(8) 0.008(6) 0.010(6) 0.002(5)
C41 0.033(5) 0.017(5) 0.028(7) 0.000(5) 0.003(5) 0.005(4)
C42 0.029(4) 0.019(4) 0.027(6) 0.000(5) -0.001(5) 0.000(3)
C43 0.033(5) 0.021(6) 0.037(7) -0.002(6) 0.003(6) 0.003(4)
C44 0.035(6) 0.020(6) 0.036(8) 0.002(6) 0.004(7) 0.005(5)
C45 0.037(6) 0.017(6) 0.039(8) 0.001(6) 0.006(6) 0.007(6)
C46 0.037(6) 0.017(5) 0.036(8) 0.000(6) 0.005(6) 0.005(5)
C51 0.033(7) 0.020(5) 0.031(5) -0.007(5) -0.003(6) 0.005(5)
C52 0.032(8) 0.013(6) 0.034(6) -0.008(5) -0.003(7) 0.010(5)
C53 0.036(8) 0.017(6) 0.038(7) -0.011(6) 0.003(7) 0.005(6)
C54 0.041(8) 0.020(7) 0.038(6) -0.016(6) -0.001(7) 0.003(6)
C55 0.043(8) 0.025(7) 0.035(6) -0.013(5) -0.002(7) -0.002(7)
C56 0.037(8) 0.023(6) 0.030(5) -0.009(5) 0.000(7) 0.000(6)
C61 0.044(7) 0.019(6) 0.024(5) 0.000(5) 0.004(4) -0.001(6)
C62 0.045(7) 0.036(8) 0.036(7) 0.016(6) 0.001(5) -0.007(7)
C63 0.056(8) 0.049(8) 0.044(7) 0.026(7) -0.002(6) -0.006(8)
C64 0.063(9) 0.039(8) 0.037(7) 0.018(7) 0.002(6) -0.013(8)
C65 0.058(8) 0.026(8) 0.031(6) 0.007(6) 0.009(6) -0.016(7)
C66 0.050(7) 0.022(7) 0.027(6) 0.002(6) 0.010(5) -0.009(7)
C67 0.087(11) 0.046(9) 0.055(8) 0.008(6) 0.022(7) 0.026(6)
C68 0.091(12) 0.047(9) 0.054(9) -0.002(6) 0.028(8) 0.028(8)
C69 0.097(12) 0.056(10) 0.062(9) -0.003(7) 0.033(8) 0.032(9)
C70 0.097(12) 0.060(10) 0.067(10) 0.004(7) 0.036(8) 0.039(9)
C71 0.095(12) 0.062(10) 0.072(10) 0.011(8) 0.034(8) 0.031(9)
C72 0.090(11) 0.057(9) 0.066(9) 0.009(7) 0.024(7) 0.025(8)
C78 0.092(8) 0.070(8) 0.046(9) 0.020(7) 0.006(8) 0.037(6)
C79 0.109(9) 0.073(8) 0.054(9) 0.030(7) 0.009(9) 0.034(7)
C80 0.109(9) 0.067(8) 0.049(9) 0.032(7) 0.012(9) 0.027(7)
C81 0.101(7) 0.058(7) 0.038(8) 0.022(6) 0.012(8) 0.024(6)
C82 0.087(6) 0.048(5) 0.017(6) 0.011(4) 0.008(6) 0.028(5)
C83 0.085(5) 0.057(6) 0.022(7) 0.010(5) 0.002(6) 0.032(4)
C84 0.072(8) 0.030(6) 0.028(5) -0.001(5) -0.013(4) -0.005(4)
C85 0.082(9) 0.035(8) 0.037(7) 0.000(6) -0.015(6) -0.011(6)
C86 0.082(10) 0.045(8) 0.039(8) -0.005(6) -0.019(7) -0.014(7)
C87 0.086(10) 0.052(9) 0.042(7) -0.009(7) -0.014(7) -0.013(7)
C88 0.086(9) 0.044(8) 0.037(6) -0.014(6) -0.007(7) -0.007(6)
C89 0.083(7) 0.032(7) 0.031(5) -0.010(5) -0.006(5) -0.002(5)
C90 0.078(9) 0.092(10) 0.020(5) 0.009(6) -0.011(6) -0.034(7)
C91 0.089(10) 0.092(11) 0.030(8) 0.016(7) -0.010(8) -0.030(9)
C92 0.084(10) 0.089(11) 0.025(8) 0.018(7) -0.005(7) -0.021(8)
C95 0.081(10) 0.096(11) 0.031(7) 0.014(6) -0.014(7) -0.034(8)
C99 0.089(10) 0.090(11) 0.020(8) 0.018(7) -0.005(7) -0.024(9)
C100 0.041(5) 0.045(6) 0.044(7) 0.016(5) -0.009(6) 0.002(5)
C102 0.046(5) 0.048(8) 0.045(8) 0.017(6) -0.008(7) -0.003(6)
C103 0.046(5) 0.053(7) 0.039(7) 0.021(5) -0.007(6) -0.002(6)
C104 0.044(6) 0.059(8) 0.048(8) 0.029(6) -0.007(7) 0.002(6)
C105 0.042(5) 0.057(8) 0.052(8) 0.028(6) -0.005(7) 0.003(6)
C106 0.043(4) 0.052(6) 0.028(6) 0.017(4) -0.009(5) -0.006(6)
C107 0.060(5) 0.051(8) 0.033(6) -0.007(6) -0.005(5) -0.028(7)
C108 0.056(5) 0.050(8) 0.037(7) -0.007(7) -0.008(6) -0.026(8)
C109 0.062(6) 0.056(9) 0.041(8) -0.005(8) -0.013(6) -0.024(8)
C110 0.069(7) 0.065(9) 0.041(7) -0.008(8) -0.014(7) -0.019(9)
C111 0.072(8) 0.062(9) 0.037(7) -0.011(8) -0.012(6) -0.021(9)
C112 0.067(7) 0.055(9) 0.033(6) -0.004(7) -0.008(5) -0.026(8)
C113 0.087(11) 0.036(4) 0.031(9) -0.019(4) 0.017(7) -0.005(5)
C116 0.095(12) 0.036(7) 0.044(9) -0.014(7) 0.026(8) -0.001(7)
C117 0.091(11) 0.041(6) 0.048(9) -0.013(7) 0.021(7) 0.000(7)
C118 0.087(11) 0.038(6) 0.036(9) -0.014(6) 0.019(7) -0.001(7)
C119 0.056(5) 0.067(7) 0.028(7) -0.029(5) 0.016(5) -0.024(6)
C120 0.062(8) 0.067(8) 0.033(8) -0.032(6) 0.021(6) -0.024(7)
C121 0.070(9) 0.075(9) 0.038(8) -0.028(7) 0.028(6) -0.021(8)
C122 0.065(9) 0.077(9) 0.037(8) -0.023(7) 0.030(6) -0.022(7)
C123 0.060(8) 0.071(8) 0.030(7) -0.020(6) 0.021(5) -0.023(6)
C125 0.041(5) 0.009(6) 0.021(5) -0.004(4) 0.000(5) 0.004(4)
C126 0.044(6) 0.013(7) 0.017(7) -0.003(4) 0.001(6) 0.006(5)
C127 0.050(7) 0.015(7) 0.023(7) -0.002(5) -0.006(6) 0.006(6)
C128 0.052(7) 0.016(7) 0.033(7) 0.005(5) -0.007(6) 0.004(7)
C129 0.050(6) 0.018(7) 0.034(7) 0.008(5) -0.007(6) 0.006(6)
C130 0.044(5) 0.016(6) 0.032(7) 0.005(4) -0.006(5) 0.004(5)
C131 0.058(7) 0.058(9) 0.049(9) -0.002(6) 0.007(7) 0.026(7)
C132 0.064(8) 0.061(9) 0.057(9) -0.003(7) 0.001(8) 0.031(7)
C133 0.061(7) 0.060(10) 0.053(9) 0.001(7) -0.003(8) 0.038(8)
C134 0.058(6) 0.066(10) 0.058(9) -0.004(7) -0.007(8) 0.038(8)
C135 0.050(5) 0.068(9) 0.048(9) -0.005(7) -0.001(7) 0.030(7)
C136 0.051(5) 0.063(9) 0.039(9) -0.001(6) 0.004(5) 0.024(6)
C137 0.076(10) 0.025(7) 0.031(6) 0.000(5) -0.006(7) 0.004(7)
C138 0.081(10) 0.028(8) 0.040(7) -0.004(5) 0.000(7) -0.002(7)
C139 0.086(11) 0.030(8) 0.053(8) -0.001(6) 0.000(8) -0.005(7)
C140 0.085(10) 0.028(7) 0.056(8) 0.000(6) 0.004(8) -0.013(7)
C141 0.080(10) 0.030(7) 0.047(8) 0.002(6) -0.004(7) -0.010(6)
C142 0.047(7) 0.012(4) 0.025(6) 0.004(4) 0.003(4) 0.005(4)
C143 0.044(6) 0.011(4) 0.024(6) 0.003(5) 0.003(5) 0.003(5)
C144 0.040(7) 0.015(5) 0.023(7) -0.001(5) -0.001(6) 0.003(5)
C145 0.044(7) 0.012(5) 0.035(7) 0.000(6) 0.004(6) 0.004(5)
C146 0.039(7) 0.007(5) 0.032(7) 0.002(6) 0.005(6) 0.000(5)
C147 0.036(6) 0.015(5) 0.021(7) -0.002(5) -0.001(6) -0.002(5)
C148 0.046(5) 0.042(6) 0.044(7) 0.010(5) -0.017(6) 0.004(5)
C149 0.096(11) 0.036(5) 0.034(9) -0.016(6) 0.015(7) -0.009(7)
C150 0.049(7) 0.062(7) 0.023(5) -0.024(5) 0.013(4) -0.018(4)
C151 0.100(11) 0.037(6) 0.042(9) -0.016(7) 0.019(8) -0.007(8)
C152 0.068(10) 0.022(6) 0.029(6) 0.001(5) -0.013(5) -0.002(5)
C200 0.045(6) 0.046(8) 0.043(8) 0.014(6) -0.005(7) -0.003(6)
C202 0.075(9) 0.086(11) 0.019(7) 0.015(6) -0.009(6) -0.025(8)
C700 0.103(12) 0.102(14) 0.102(10) -0.006(9) -0.075(10) 0.017(7)
C701 0.109(13) 0.116(15) 0.096(10) -0.012(10) -0.081(11) 0.011(9)
C702 0.113(14) 0.118(15) 0.106(11) -0.020(11) -0.075(11) 0.003(10)
C703 0.117(14) 0.118(15) 0.117(12) -0.020(11) -0.069(12) 0.003(9)
C704 0.113(13) 0.114(15) 0.120(12) -0.014(11) -0.071(12) 0.005(9)
C705 0.106(13) 0.109(15) 0.117(11) -0.013(10) -0.070(11) 0.005(8)
C601 0.085(8) 0.129(14) 0.164(15) -0.071(11) -0.007(12) 0.058(9)
C602 0.071(6) 0.127(14) 0.152(14) -0.068(10) -0.015(11) 0.057(8)
C600 0.067(6) 0.141(15) 0.169(15) -0.065(12) -0.016(12) 0.057(9)
C603 0.073(7) 0.147(15) 0.176(15) -0.068(12) -0.010(12) 0.057(10)
C604 0.085(8) 0.143(15) 0.176(16) -0.067(12) -0.006(12) 0.059(11)
C605 0.088(9) 0.135(15) 0.173(15) -0.072(12) -0.001(12) 0.058(10)

loop_
_atom_type_symbol
_atom_type_description
_atom_type_scat_dispersion_real
_atom_type_scat_dispersion_imag
_atom_type_scat_source
C C 0.0033 0.0016 'International Tables Vol C Tables 4.2.6.8 and 6.1.1.4'
H H 0.0000 0.0000 'International Tables Vol C Tables 4.2.6.8 and 6.1.1.4'
O O 0.0106 0.0060 'International Tables Vol C Tables 4.2.6.8 and 6.1.1.4'
P P 0.1023 0.0942 'International Tables Vol C Tables 4.2.6.8 and 6.1.1.4'
Pd Pd -0.9988 1.0072 'International Tables Vol C Tables 4.2.6.8 and 6.1.1.4'

loop_
_geom_angle_atom_site_label_1
_geom_angle_atom_site_label_2
_geom_angle_atom_site_label_3
_geom_angle
_geom_angle_site_symmetry_1
_geom_angle_site_symmetry_3
_geom_angle_publ_flag
C42 Pd1 O4 89.1(7) . . ?
C42 Pd1 O2 173.5(7) . . ?
O4 Pd1 O2 86.8(5) . . ?
C42 Pd1 P1 89.1(6) . . ?
O4 Pd1 P1 174.7(4) . . ?
O2 Pd1 P1 94.6(4) . . ?
C42 Pd1 Pd2 96.3(6) . . ?
O4 Pd1 Pd2 86.0(4) . . ?
O2 Pd1 Pd2 78.4(4) . . ?
P1 Pd1 Pd2 89.26(16) . . ?
C21 P1 C11 104.9(9) . . ?
C21 P1 C31 102.4(9) . . ?
C11 P1 C31 107.4(8) . . ?
C21 P1 Pd1 122.2(7) . . ?
C11 P1 Pd1 110.1(6) . . ?
C31 P1 Pd1 108.9(5) . . ?
C1 O1 Pd2 117.0(13) . . ?
O1 C1 O2 131.0(19) . . ?
O1 C1 C2 116.4(18) . . ?
O2 C1 C2 112.3(16) . . ?
C12 Pd2 O1 90.0(7) . . ?
C12 Pd2 O3 171.5(7) . . ?
O1 Pd2 O3 84.9(5) . . ?
C12 Pd2 P2 88.9(6) . . ?
O1 Pd2 P2 173.7(4) . . ?
O3 Pd2 P2 95.4(4) . . ?
C12 Pd2 Pd1 92.8(6) . . ?
O1 Pd2 Pd1 87.2(4) . . ?
O3 Pd2 Pd1 80.2(4) . . ?
P2 Pd2 Pd1 86.68(16) . . ?
C51 P2 C41 106.2(10) . . ?
C51 P2 C61 103.3(10) . . ?
C41 P2 C61 103.9(10) . . ?
C51 P2 Pd2 121.8(7) . . ?
C41 P2 Pd2 112.4(7) . . ?
C61 P2 Pd2 107.5(7) . . ?
C1 O2 Pd1 120.9(12) . . ?
C147 C2 C146 118.3(19) . . ?
C147 C2 C1 120.0(18) . . ?
C146 C2 C1 121.6(18) . . ?
C84 Pd3 O7 89.3(8) . . ?
C84 Pd3 O6 174.4(9) . . ?
O7 Pd3 O6 86.2(6) . . ?
C84 Pd3 P3 89.8(7) . . ?
O7 Pd3 P3 174.6(5) . . ?
O6 Pd3 P3 94.4(5) . . ?
C84 Pd3 Pd4 93.8(8) . . ?
O7 Pd3 Pd4 86.2(5) . . ?
O6 Pd3 Pd4 82.5(4) . . ?
P3 Pd3 Pd4 88.6(2) . . ?
C700 P3 C67 110.7(12) . . ?
C700 P3 C83 103.9(11) . . ?
C67 P3 C83 100.3(13) . . ?
C700 P3 Pd3 118.5(6) . . ?
C67 P3 Pd3 110.7(9) . . ?
C83 P3 Pd3 111.0(9) . . ?
C3 O3 Pd2 122.7(12) . . ?
O3 C3 O4 125.4(18) . . ?
O3 C3 C4 121.2(19) . . ?
O4 C3 C4 112.1(18) . . ?
C82 Pd4 O5 93.0(8) . . ?
C82 Pd4 O8 175.9(8) . . ?
O5 Pd4 O8 83.9(6) . . ?
C82 Pd4 P4 88.1(7) . . ?
O5 Pd4 P4 176.0(5) . . ?
O8 Pd4 P4 94.8(5) . . ?
C82 Pd4 Pd3 95.3(9) . . ?
O5 Pd4 Pd3 87.1(4) . . ?
O8 Pd4 Pd3 82.0(4) . . ?
P4 Pd4 Pd3 89.0(2) . . ?
C602 P4 C90 111.9(12) . . ?
C602 P4 C89 106.8(11) . . ?
C90 P4 C89 104.8(12) . . ?
C602 P4 Pd4 102.0(6) . . ?
C90 P4 Pd4 117.8(10) . . ?
C89 P4 Pd4 113.3(8) . . ?
C3 O4 Pd1 118.7(12) . . ?
C5 C4 C9 126(2) . . ?
C5 C4 C3 118(2) . . ?
C9 C4 C3 116(2) . . ?
C125 Pd5 O12 89.0(6) . . ?
C125 Pd5 O10 174.1(7) . . ?
O12 Pd5 O10 86.3(5) . . ?
C125 Pd5 P5 91.9(6) . . ?
O12 Pd5 P5 175.2(4) . . ?
O10 Pd5 P5 92.5(4) . . ?
C125 Pd5 Pd6 95.7(6) . . ?
O12 Pd5 Pd6 87.9(4) . . ?
O10 Pd5 Pd6 80.5(4) . . ?
P5 Pd5 Pd6 87.39(17) . . ?
C113 P5 C107 105.3(13) . . ?
C113 P5 C119 104.6(13) . . ?
C107 P5 C119 106.8(12) . . ?
C113 P5 Pd5 121.7(8) . . ?
C107 P5 Pd5 106.1(9) . . ?
C119 P5 Pd5 111.3(8) . . ?
C10 O5 Pd4 119.6(13) . . ?
C4 C5 C6 116(2) . . ?
C150 Pd6 O9 90.6(9) . . ?
C150 Pd6 O11 174.7(8) . . ?
O9 Pd6 O11 86.2(6) . . ?
C150 Pd6 P6 89.1(8) . . ?
O9 Pd6 P6 174.9(5) . . ?
O11 Pd6 P6 93.7(4) . . ?
C150 Pd6 Pd5 96.5(7) . . ?
O9 Pd6 Pd5 87.0(4) . . ?
O11 Pd6 Pd5 79.1(4) . . ?
P6 Pd6 Pd5 88.03(16) . . ?
C152 P6 C130 109.0(10) . . ?
C152 P6 C136 108.1(13) . . ?
C130 P6 C136 101.4(11) . . ?
C152 P6 Pd6 102.0(8) . . ?
C130 P6 Pd6 112.2(8) . . ?
C136 P6 Pd6 123.7(8) . . ?
C10 O6 Pd3 126.4(14) . . ?
C7 C6 C5 120(2) . . ?
C148 O7 Pd3 123.9(15) . . ?
C6 C7 C8 121(2) . . ?
C6 C7 C10 122(2) . . ?
C8 C7 C10 116(2) . . ?
C148 O8 Pd4 123.7(15) . . ?
C7 C8 C9 119(2) . . ?
C106 O9 Pd6 121.6(13) . . ?
C4 C9 C8 118(2) . . ?
C106 O10 Pd5 126.3(14) . . ?
O6 C10 O5 123.5(19) . . ?
O6 C10 C7 120(2) . . ?
O5 C10 C7 116(2) . . ?
C142 O11 Pd6 126.7(13) . . ?
C16 C11 C12 118.6(19) . . ?
C16 C11 P1 118.4(15) . . ?
C12 C11 P1 123.0(15) . . ?
C142 O12 Pd5 117.9(12) . . ?
C11 C12 C13 120.8(18) . . ?
C11 C12 Pd2 122.6(15) . . ?
C13 C12 Pd2 116.4(14) . . ?
C14 C13 C12 120.8(19) . . ?
C15 C14 C13 119(2) . . ?
C14 C15 C16 120.2(19) . . ?
C11 C16 C15 120.7(19) . . ?
C22 C21 C26 114(2) . . ?
C22 C21 P1 124.0(17) . . ?
C26 C21 P1 120.3(16) . . ?
C21 C22 C23 127(2) . . ?
C22 C23 C24 113(2) . . ?
C25 C24 C23 120(2) . . ?
C24 C25 C26 124(2) . . ?
C25 C26 C21 120(2) . . ?
C32 C31 C36 120.0 . . ?
C32 C31 P1 116.7(7) . . ?
C36 C31 P1 123.2(7) . . ?
C33 C32 C31 120.0 . . ?
C34 C33 C32 120.0 . . ?
C33 C34 C35 120.0 . . ?
C34 C35 C36 120.0 . . ?
C35 C36 C31 120.0 . . ?
C46 C41 C42 122(2) . . ?
C46 C41 P2 117.4(16) . . ?
C42 C41 P2 120.4(15) . . ?
C43 C42 C41 118(2) . . ?
C43 C42 Pd1 119.6(15) . . ?
C41 C42 Pd1 121.9(15) . . ?
C42 C43 C44 121(2) . . ?
C43 C44 C45 119(2) . . ?
C46 C45 C44 120(2) . . ?
C45 C46 C41 120(2) . . ?
C52 C51 C56 116.7(18) . . ?
C52 C51 P2 126.6(16) . . ?
C56 C51 P2 116.7(15) . . ?
C53 C52 C51 121(2) . . ?
C52 C53 C54 126(2) . . ?
C53 C54 C55 116(2) . . ?
C56 C55 C54 119(2) . . ?
C55 C56 C51 120(2) . . ?
C62 C61 C66 124(2) . . ?
C62 C61 P2 122.9(17) . . ?
C66 C61 P2 113.2(16) . . ?
C61 C62 C63 115(2) . . ?
C64 C63 C62 124(3) . . ?
C63 C64 C65 121(2) . . ?
C64 C65 C66 122(2) . . ?
C65 C66 C61 114(2) . . ?
C68 C67 C72 118(3) . . ?
C68 C67 P3 120(2) . . ?
C72 C67 P3 122(3) . . ?
C67 C68 C69 118(3) . . ?
C70 C69 C68 127(3) . . ?
C69 C70 C71 110(3) . . ?
C72 C71 C70 124(3) . . ?
C71 C72 C67 123(4) . . ?
C79 C78 C83 117(3) . . ?
C78 C79 C80 117(3) . . ?
C79 C80 C81 129(3) . . ?
C82 C81 C80 112(3) . . ?
C83 C82 C81 120(2) . . ?
C83 C82 Pd4 126(2) . . ?
C81 C82 Pd4 114(2) . . ?
C82 C83 C78 125(3) . . ?
C82 C83 P3 119.6(19) . . ?
C78 C83 P3 115(2) . . ?
C89 C84 C85 114(2) . . ?
C89 C84 Pd3 125.4(18) . . ?
C85 C84 Pd3 119.5(17) . . ?
C86 C85 C84 126(3) . . ?
C85 C86 C87 117(3) . . ?
C88 C87 C86 124(2) . . ?
C89 C88 C87 120(3) . . ?
C88 C89 C84 118(3) . . ?
C88 C89 P4 123(2) . . ?
C84 C89 P4 118.2(17) . . ?
C202 C90 C95 114(2) . . ?
C202 C90 P4 124(2) . . ?
C95 C90 P4 122(2) . . ?
C95 C91 C99 122(3) . . ?
C99 C92 C202 122(3) . . ?
C91 C95 C90 125(3) . . ?
C92 C99 C91 116(3) . . ?
C148 C100 C200 124(2) . . ?
C148 C100 C105 120(2) . . ?
C200 C100 C105 116(2) . . ?
C103 C102 C200 123(2) . . ?
C102 C103 C106 125(2) . . ?
C102 C103 C104 116(2) . . ?
C106 C103 C104 118(2) . . ?
C105 C104 C103 122(2) . . ?
C104 C105 C100 120(2) . . ?
O10 C106 O9 122(2) . . ?
O10 C106 C103 118(2) . . ?
O9 C106 C103 121(2) . . ?
C112 C107 C108 118(2) . . ?
C112 C107 P5 123(2) . . ?
C108 C107 P5 119.2(18) . . ?
C109 C108 C107 121(2) . . ?
C108 C109 C110 120(3) . . ?
C111 C110 C109 125(3) . . ?
C110 C111 C112 117(3) . . ?
C107 C112 C111 119(3) . . ?
C149 C113 C118 114(2) . . ?
C149 C113 P5 123(2) . . ?
C118 C113 P5 122(2) . . ?
C151 C116 C117 118(3) . . ?
C118 C117 C116 125(3) . . ?
C117 C118 C113 119(3) . . ?
C120 C119 C150 115(2) . . ?
C120 C119 P5 119.5(19) . . ?
C150 C119 P5 124.9(17) . . ?
C119 C120 C121 122(2) . . ?
C122 C121 C120 115(2) . . ?
C121 C122 C123 130(3) . . ?
C150 C123 C122 112(2) . . ?
C126 C125 C130 121(2) . . ?
C126 C125 Pd5 117.3(17) . . ?
C130 C125 Pd5 121.3(15) . . ?
C125 C126 C127 120(2) . . ?
C128 C127 C126 121(2) . . ?
C129 C128 C127 120(2) . . ?
C128 C129 C130 119(2) . . ?
C125 C130 C129 118(2) . . ?
C125 C130 P6 122.3(16) . . ?
C129 C130 P6 119.3(18) . . ?
C132 C131 C136 121(3) . . ?
C133 C132 C131 115(3) . . ?
C132 C133 C134 125(3) . . ?
C135 C134 C133 114(3) . . ?
C136 C135 C134 123(3) . . ?
C135 C136 C131 121(2) . . ?
C135 C136 P6 123(2) . . ?
C131 C136 P6 116(2) . . ?
C152 C137 C138 123(2) . . ?
C139 C138 C137 115(2) . . ?
C138 C139 C140 123(2) . . ?
C141 C140 C139 122(3) . . ?
C140 C141 C152 120(3) . . ?
O11 C142 O12 124.9(19) . . ?
O11 C142 C143 119.6(18) . . ?
O12 C142 C143 115.1(19) . . ?
C145 C143 C144 115.9(19) . . ?
C145 C143 C142 123.4(19) . . ?
C144 C143 C142 120.7(19) . . ?
C147 C144 C143 119(2) . . ?
C146 C145 C143 125(2) . . ?
C145 C146 C2 118(2) . . ?
C2 C147 C144 122(2) . . ?
O7 C148 O8 123(2) . . ?
O7 C148 C100 118(2) . . ?
O8 C148 C100 119(2) . . ?
C151 C149 C113 119(3) . . ?
C123 C150 C119 125(2) . . ?
C123 C150 Pd6 116.1(18) . . ?
C119 C150 Pd6 118.5(16) . . ?
C116 C151 C149 122(3) . . ?
C137 C152 C141 116(2) . . ?
C137 C152 P6 122.8(19) . . ?
C141 C152 P6 121.6(18) . . ?
C102 C200 C100 123(2) . . ?
C90 C202 C92 121(3) . . ?
C701 C700 C705 120.0 . . ?
C701 C700 P3 125.6(9) . . ?
C705 C700 P3 113.6(10) . . ?
C702 C701 C700 120.0 . . ?
C703 C702 C701 120.0 . . ?
C702 C703 C704 120.0 . . ?
C705 C704 C703 120.0 . . ?
C704 C705 C700 120.0 . . ?
C602 C601 C605 120.0 . . ?
C600 C602 C601 120.0 . . ?
C600 C602 P4 125.4(5) . . ?
C601 C602 P4 114.1(5) . . ?
C602 C600 C603 120.0 . . ?
C600 C603 C604 120.0 . . ?
C605 C604 C603 120.0 . . ?
C604 C605 C601 120.0 . . ?

loop_
_geom_bond_atom_site_label_1
_geom_bond_atom_site_label_2
_geom_bond_distance
_geom_bond_site_symmetry_2
_geom_bond_publ_flag
Pd1 C42 2.01(2) . ?
Pd1 O4 2.110(13) . ?
Pd1 O2 2.193(13) . ?
Pd1 P1 2.210(5) . ?
Pd1 Pd2 2.693(2) . ?
P1 C21 1.80(2) . ?
P1 C11 1.82(2) . ?
P1 C31 1.822(10) . ?
O1 C1 1.18(2) . ?
O1 Pd2 2.095(12) . ?
C1 O2 1.27(2) . ?
C1 C2 1.59(3) . ?
Pd2 C12 2.052(19) . ?
Pd2 O3 2.195(12) . ?
Pd2 P2 2.222(6) . ?
P2 C51 1.82(2) . ?
P2 C41 1.85(2) . ?
P2 C61 1.92(2) . ?
C2 C147 1.35(3) . ?
C2 C146 1.39(3) . ?
Pd3 C84 1.97(2) . ?
Pd3 O7 2.105(15) . ?
Pd3 O6 2.139(15) . ?
Pd3 P3 2.216(7) . ?
Pd3 Pd4 2.684(3) . ?
P3 C700 1.812(14) . ?
P3 C67 1.84(3) . ?
P3 C83 1.87(3) . ?
O3 C3 1.24(2) . ?
C3 O4 1.32(2) . ?
C3 C4 1.53(3) . ?
Pd4 C82 1.94(2) . ?
Pd4 O5 2.113(14) . ?
Pd4 O8 2.200(15) . ?
Pd4 P4 2.225(6) . ?
P4 C602 1.748(13) . ?
P4 C90 1.76(3) . ?
P4 C89 1.78(3) . ?
C4 C5 1.33(3) . ?
C4 C9 1.34(3) . ?
Pd5 C125 2.03(2) . ?
Pd5 O12 2.112(13) . ?
Pd5 O10 2.147(14) . ?
Pd5 P5 2.234(6) . ?
Pd5 Pd6 2.692(2) . ?
P5 C113 1.75(3) . ?
P5 C107 1.78(3) . ?
P5 C119 1.78(3) . ?
O5 C10 1.36(3) . ?
C5 C6 1.46(3) . ?
Pd6 C150 2.01(2) . ?
Pd6 O9 2.063(15) . ?
Pd6 O11 2.191(13) . ?
Pd6 P6 2.223(6) . ?
P6 C152 1.78(2) . ?
P6 C130 1.83(2) . ?
P6 C136 1.83(3) . ?
O6 C10 1.25(3) . ?
C6 C7 1.35(3) . ?
O7 C148 1.26(3) . ?
C7 C8 1.36(3) . ?
C7 C10 1.50(3) . ?
O8 C148 1.30(3) . ?
C8 C9 1.44(3) . ?
O9 C106 1.31(3) . ?
O10 C106 1.29(3) . ?
O11 C142 1.24(2) . ?
C11 C16 1.35(3) . ?
C11 C12 1.36(3) . ?
O12 C142 1.28(2) . ?
C12 C13 1.40(3) . ?
C13 C14 1.38(3) . ?
C14 C15 1.34(3) . ?
C15 C16 1.44(3) . ?
C21 C22 1.34(3) . ?
C21 C26 1.37(3) . ?
C22 C23 1.39(3) . ?
C23 C24 1.42(3) . ?
C24 C25 1.26(3) . ?
C25 C26 1.35(3) . ?
C31 C32 1.3900 . ?
C31 C36 1.3900 . ?
C32 C33 1.3900 . ?
C33 C34 1.3900 . ?
C34 C35 1.3900 . ?
C35 C36 1.3900 . ?
C41 C46 1.35(3) . ?
C41 C42 1.38(3) . ?
C42 C43 1.33(3) . ?
C43 C44 1.38(3) . ?
C44 C45 1.42(3) . ?
C45 C46 1.32(3) . ?
C51 C52 1.42(3) . ?
C51 C56 1.47(3) . ?
C52 C53 1.26(3) . ?
C53 C54 1.41(3) . ?
C54 C55 1.44(3) . ?
C55 C56 1.38(3) . ?
C61 C62 1.33(3) . ?
C61 C66 1.42(3) . ?
C62 C63 1.38(3) . ?
C63 C64 1.29(3) . ?
C64 C65 1.30(3) . ?
C65 C66 1.41(3) . ?
C67 C68 1.32(4) . ?
C67 C72 1.34(4) . ?
C68 C69 1.45(4) . ?
C69 C70 1.32(4) . ?
C70 C71 1.44(4) . ?
C71 C72 1.32(4) . ?
C78 C79 1.39(4) . ?
C78 C83 1.44(4) . ?
C79 C80 1.39(4) . ?
C80 C81 1.44(4) . ?
C81 C82 1.43(4) . ?
C82 C83 1.39(4) . ?
C84 C89 1.47(3) . ?
C84 C85 1.49(3) . ?
C85 C86 1.23(3) . ?
C86 C87 1.42(4) . ?
C87 C88 1.37(4) . ?
C88 C89 1.35(3) . ?
C90 C202 1.31(4) . ?
C90 C95 1.44(4) . ?
C91 C95 1.21(3) . ?
C91 C99 1.43(4) . ?
C92 C99 1.30(4) . ?
C92 C202 1.46(4) . ?
C100 C148 1.38(3) . ?
C100 C200 1.39(3) . ?
C100 C105 1.45(3) . ?
C102 C103 1.31(3) . ?
C102 C200 1.38(3) . ?
C103 C106 1.45(3) . ?
C103 C104 1.49(3) . ?
C104 C105 1.33(3) . ?
C107 C112 1.36(3) . ?
C107 C108 1.41(4) . ?
C108 C109 1.33(3) . ?
C109 C110 1.36(4) . ?
C110 C111 1.29(4) . ?
C111 C112 1.47(4) . ?
C113 C149 1.43(4) . ?
C113 C118 1.44(4) . ?
C116 C151 1.27(4) . ?
C116 C117 1.37(4) . ?
C117 C118 1.29(3) . ?
C119 C120 1.39(3) . ?
C119 C150 1.43(3) . ?
C120 C121 1.49(3) . ?
C121 C122 1.27(4) . ?
C122 C123 1.43(3) . ?
C123 C150 1.38(3) . ?
C125 C126 1.33(3) . ?
C125 C130 1.40(3) . ?
C126 C127 1.40(3) . ?
C127 C128 1.36(3) . ?
C128 C129 1.36(3) . ?
C129 C130 1.45(3) . ?
C131 C132 1.40(3) . ?
C131 C136 1.42(4) . ?
C132 C133 1.40(4) . ?
C133 C134 1.43(4) . ?
C134 C135 1.41(3) . ?
C135 C136 1.31(4) . ?
C137 C152 1.38(3) . ?
C137 C138 1.41(3) . ?
C138 C139 1.35(3) . ?
C139 C140 1.37(3) . ?
C140 C141 1.28(3) . ?
C141 C152 1.45(3) . ?
C142 C143 1.45(3) . ?
C143 C145 1.36(3) . ?
C143 C144 1.39(3) . ?
C144 C147 1.38(3) . ?
C145 C146 1.34(3) . ?
C149 C151 1.41(4) . ?
C700 C701 1.3900 . ?
C700 C705 1.3900 . ?
C701 C702 1.3900 . ?
C702 C703 1.3900 . ?
C703 C704 1.3900 . ?
C704 C705 1.3900 . ?
C601 C602 1.3900 . ?
C601 C605 1.3900 . ?
C602 C600 1.3899 . ?
C600 C603 1.3900 . ?
C603 C604 1.3900 . ?
C604 C605 1.3899 . ?

loop_
_geom_torsion_atom_site_label_1
_geom_torsion_atom_site_label_2
_geom_torsion_atom_site_label_3
_geom_torsion_atom_site_label_4
_geom_torsion
_geom_torsion_site_symmetry_1
_geom_torsion_site_symmetry_2
_geom_torsion_site_symmetry_3
_geom_torsion_site_symmetry_4
_geom_torsion_publ_flag
C42 Pd1 P1 C21 -41.0(10) . . . . ?
O4 Pd1 P1 C21 -111(5) . . . . ?
O2 Pd1 P1 C21 144.4(9) . . . . ?
Pd2 Pd1 P1 C21 -137.3(9) . . . . ?
C42 Pd1 P1 C11 82.6(9) . . . . ?
O4 Pd1 P1 C11 13(5) . . . . ?
O2 Pd1 P1 C11 -92.1(8) . . . . ?
Pd2 Pd1 P1 C11 -13.8(7) . . . . ?
C42 Pd1 P1 C31 -159.9(8) . . . . ?
O4 Pd1 P1 C31 130(5) . . . . ?
O2 Pd1 P1 C31 25.4(6) . . . . ?
Pd2 Pd1 P1 C31 103.7(5) . . . . ?
Pd2 O1 C1 O2 12(3) . . . . ?
Pd2 O1 C1 C2 -160.9(12) . . . . ?
C1 O1 Pd2 C12 -113.3(14) . . . . ?
C1 O1 Pd2 O3 59.9(14) . . . . ?
C1 O1 Pd2 P2 -33(4) . . . . ?
C1 O1 Pd2 Pd1 -20.5(13) . . . . ?
C42 Pd1 Pd2 C12 -78.1(8) . . . . ?
O4 Pd1 Pd2 C12 -166.8(7) . . . . ?
O2 Pd1 Pd2 C12 105.7(7) . . . . ?
P1 Pd1 Pd2 C12 10.9(6) . . . . ?
C42 Pd1 Pd2 O1 -168.0(7) . . . . ?
O4 Pd1 Pd2 O1 103.4(5) . . . . ?
O2 Pd1 Pd2 O1 15.9(5) . . . . ?
P1 Pd1 Pd2 O1 -79.0(4) . . . . ?
C42 Pd1 Pd2 O3 106.7(7) . . . . ?
O4 Pd1 Pd2 O3 18.1(5) . . . . ?
O2 Pd1 Pd2 O3 -69.4(5) . . . . ?
P1 Pd1 Pd2 O3 -164.3(4) . . . . ?
C42 Pd1 Pd2 P2 10.6(6) . . . . ?
O4 Pd1 Pd2 P2 -78.0(4) . . . . ?
O2 Pd1 Pd2 P2 -165.5(4) . . . . ?
P1 Pd1 Pd2 P2 99.6(2) . . . . ?
C12 Pd2 P2 C51 -48.5(10) . . . . ?
O1 Pd2 P2 C51 -129(4) . . . . ?
O3 Pd2 P2 C51 138.8(9) . . . . ?
Pd1 Pd2 P2 C51 -141.4(8) . . . . ?
C12 Pd2 P2 C41 79.1(9) . . . . ?
O1 Pd2 P2 C41 -1(4) . . . . ?
O3 Pd2 P2 C41 -93.6(8) . . . . ?
Pd1 Pd2 P2 C41 -13.8(7) . . . . ?
C12 Pd2 P2 C61 -167.2(9) . . . . ?
O1 Pd2 P2 C61 113(4) . . . . ?
O3 Pd2 P2 C61 20.1(8) . . . . ?
Pd1 Pd2 P2 C61 100.0(7) . . . . ?
O1 C1 O2 Pd1 9(3) . . . . ?
C2 C1 O2 Pd1 -177.2(10) . . . . ?
C42 Pd1 O2 C1 -55(6) . . . . ?
O4 Pd1 O2 C1 -105.3(14) . . . . ?
P1 Pd1 O2 C1 69.5(14) . . . . ?
Pd2 Pd1 O2 C1 -18.8(13) . . . . ?
O1 C1 C2 C147 22(3) . . . . ?
O2 C1 C2 C147 -152.4(19) . . . . ?
O1 C1 C2 C146 -161.7(18) . . . . ?
O2 C1 C2 C146 24(3) . . . . ?
C84 Pd3 P3 C700 -27.2(10) . . . . ?
O7 Pd3 P3 C700 -108(5) . . . . ?
O6 Pd3 P3 C700 156.6(8) . . . . ?
Pd4 Pd3 P3 C700 -121.0(7) . . . . ?
C84 Pd3 P3 C67 -156.6(14) . . . . ?
O7 Pd3 P3 C67 123(5) . . . . ?
O6 Pd3 P3 C67 27.2(13) . . . . ?
Pd4 Pd3 P3 C67 109.5(12) . . . . ?
C84 Pd3 P3 C83 92.9(11) . . . . ?
O7 Pd3 P3 C83 12(5) . . . . ?
O6 Pd3 P3 C83 -83.3(10) . . . . ?
Pd4 Pd3 P3 C83 -0.9(9) . . . . ?
C12 Pd2 O3 C3 -59(5) . . . . ?
O1 Pd2 O3 C3 -111.7(16) . . . . ?
P2 Pd2 O3 C3 62.0(16) . . . . ?
Pd1 Pd2 O3 C3 -23.7(16) . . . . ?
Pd2 O3 C3 O4 15(3) . . . . ?
Pd2 O3 C3 C4 -179.5(15) . . . . ?
C84 Pd3 Pd4 C82 -88.3(10) . . . . ?
O7 Pd3 Pd4 C82 -177.4(8) . . . . ?
O6 Pd3 Pd4 C82 96.0(8) . . . . ?
P3 Pd3 Pd4 C82 1.4(7) . . . . ?
C84 Pd3 Pd4 O5 178.9(8) . . . . ?
O7 Pd3 Pd4 O5 89.9(6) . . . . ?
O6 Pd3 Pd4 O5 3.3(6) . . . . ?
P3 Pd3 Pd4 O5 -91.3(5) . . . . ?
C84 Pd3 Pd4 O8 94.7(8) . . . . ?
O7 Pd3 Pd4 O8 5.7(6) . . . . ?
O6 Pd3 Pd4 O8 -81.0(6) . . . . ?
P3 Pd3 Pd4 O8 -175.5(5) . . . . ?
C84 Pd3 Pd4 P4 -0.3(7) . . . . ?
O7 Pd3 Pd4 P4 -89.3(5) . . . . ?
O6 Pd3 Pd4 P4 -176.0(5) . . . . ?
P3 Pd3 Pd4 P4 89.4(2) . . . . ?
C82 Pd4 P4 C602 -147.8(10) . . . . ?
O5 Pd4 P4 C602 106(7) . . . . ?
O8 Pd4 P4 C602 35.0(8) . . . . ?
Pd3 Pd4 P4 C602 116.9(6) . . . . ?
C82 Pd4 P4 C90 -24.9(14) . . . . ?
O5 Pd4 P4 C90 -131(7) . . . . ?
O8 Pd4 P4 C90 157.9(12) . . . . ?
Pd3 Pd4 P4 C90 -120.2(12) . . . . ?
C82 Pd4 P4 C89 97.8(13) . . . . ?
O5 Pd4 P4 C89 -9(7) . . . . ?
O8 Pd4 P4 C89 -79.4(11) . . . . ?
Pd3 Pd4 P4 C89 2.5(10) . . . . ?
O3 C3 O4 Pd1 10(3) . . . . ?
C4 C3 O4 Pd1 -156.7(14) . . . . ?
C42 Pd1 O4 C3 -118.2(16) . . . . ?
O2 Pd1 O4 C3 56.8(15) . . . . ?
P1 Pd1 O4 C3 -48(5) . . . . ?
Pd2 Pd1 O4 C3 -21.8(14) . . . . ?
O3 C3 C4 C5 1(3) . . . . ?
O4 C3 C4 C5 169(2) . . . . ?
O3 C3 C4 C9 -174(2) . . . . ?
O4 C3 C4 C9 -7(3) . . . . ?
C125 Pd5 P5 C113 -39.2(14) . . . . ?
O12 Pd5 P5 C113 -140(5) . . . . ?
O10 Pd5 P5 C113 144.8(13) . . . . ?
Pd6 Pd5 P5 C113 -134.8(12) . . . . ?
C125 Pd5 P5 C107 -159.3(11) . . . . ?
O12 Pd5 P5 C107 100(5) . . . . ?
O10 Pd5 P5 C107 24.7(10) . . . . ?
Pd6 Pd5 P5 C107 105.1(9) . . . . ?
C125 Pd5 P5 C119 84.8(12) . . . . ?
O12 Pd5 P5 C119 -15(5) . . . . ?
O10 Pd5 P5 C119 -91.1(11) . . . . ?
Pd6 Pd5 P5 C119 -10.8(11) . . . . ?
C82 Pd4 O5 C10 -103.5(18) . . . . ?
O8 Pd4 O5 C10 73.9(16) . . . . ?
P4 Pd4 O5 C10 3(8) . . . . ?
Pd3 Pd4 O5 C10 -8.4(16) . . . . ?
C9 C4 C5 C6 1(4) . . . . ?
C3 C4 C5 C6 -174(2) . . . . ?
C125 Pd5 Pd6 C150 -83.3(9) . . . . ?
O12 Pd5 Pd6 C150 -172.1(8) . . . . ?
O10 Pd5 Pd6 C150 101.3(9) . . . . ?
P5 Pd5 Pd6 C150 8.3(8) . . . . ?
C125 Pd5 Pd6 O9 -173.6(7) . . . . ?
O12 Pd5 Pd6 O9 97.7(6) . . . . ?
O10 Pd5 Pd6 O9 11.0(6) . . . . ?
P5 Pd5 Pd6 O9 -82.0(5) . . . . ?
C125 Pd5 Pd6 O11 99.7(7) . . . . ?
O12 Pd5 Pd6 O11 11.0(5) . . . . ?
O10 Pd5 Pd6 O11 -75.7(5) . . . . ?
P5 Pd5 Pd6 O11 -168.6(4) . . . . ?
C125 Pd5 Pd6 P6 5.6(6) . . . . ?
O12 Pd5 Pd6 P6 -83.2(4) . . . . ?
O10 Pd5 Pd6 P6 -169.8(4) . . . . ?
P5 Pd5 Pd6 P6 97.2(2) . . . . ?
C150 Pd6 P6 C152 -153.0(11) . . . . ?
O9 Pd6 P6 C152 120(6) . . . . ?
O11 Pd6 P6 C152 31.5(10) . . . . ?
Pd5 Pd6 P6 C152 110.4(9) . . . . ?
C150 Pd6 P6 C130 90.4(10) . . . . ?
O9 Pd6 P6 C130 3(6) . . . . ?
O11 Pd6 P6 C130 -85.1(8) . . . . ?
Pd5 Pd6 P6 C130 -6.1(8) . . . . ?
C150 Pd6 P6 C136 -31.5(13) . . . . ?
O9 Pd6 P6 C136 -119(6) . . . . ?
O11 Pd6 P6 C136 153.0(12) . . . . ?
Pd5 Pd6 P6 C136 -128.0(11) . . . . ?
C84 Pd3 O6 C10 -49(9) . . . . ?
O7 Pd3 O6 C10 -85.6(19) . . . . ?
P3 Pd3 O6 C10 89.0(18) . . . . ?
Pd4 Pd3 O6 C10 1.0(18) . . . . ?
C4 C5 C6 C7 1(4) . . . . ?
C84 Pd3 O7 C148 -105(2) . . . . ?
O6 Pd3 O7 C148 72(2) . . . . ?
P3 Pd3 O7 C148 -24(6) . . . . ?
Pd4 Pd3 O7 C148 -11.1(19) . . . . ?
C5 C6 C7 C8 -2(4) . . . . ?
C5 C6 C7 C10 172(2) . . . . ?
C82 Pd4 O8 C148 -52(14) . . . . ?
O5 Pd4 O8 C148 -91.6(19) . . . . ?
P4 Pd4 O8 C148 84.6(18) . . . . ?
Pd3 Pd4 O8 C148 -3.7(18) . . . . ?
C6 C7 C8 C9 0(4) . . . . ?
C10 C7 C8 C9 -174(2) . . . . ?
C150 Pd6 O9 C106 -114(2) . . . . ?
O11 Pd6 O9 C106 61.9(19) . . . . ?
P6 Pd6 O9 C106 -27(7) . . . . ?
Pd5 Pd6 O9 C106 -17.4(18) . . . . ?
C5 C4 C9 C8 -3(4) . . . . ?
C3 C4 C9 C8 172(2) . . . . ?
C7 C8 C9 C4 3(4) . . . . ?
C125 Pd5 O10 C106 -61(8) . . . . ?
O12 Pd5 O10 C106 -98.8(18) . . . . ?
P5 Pd5 O10 C106 76.6(18) . . . . ?
Pd6 Pd5 O10 C106 -10.3(18) . . . . ?
Pd3 O6 C10 O5 -8(3) . . . . ?
Pd3 O6 C10 C7 165.5(16) . . . . ?
Pd4 O5 C10 O6 12(3) . . . . ?
Pd4 O5 C10 C7 -161.9(15) . . . . ?
C6 C7 C10 O6 -146(2) . . . . ?
C8 C7 C10 O6 28(3) . . . . ?
C6 C7 C10 O5 28(3) . . . . ?
C8 C7 C10 O5 -158(2) . . . . ?
C150 Pd6 O11 C142 -43(9) . . . . ?
O9 Pd6 O11 C142 -95.9(17) . . . . ?
P6 Pd6 O11 C142 79.0(17) . . . . ?
Pd5 Pd6 O11 C142 -8.3(16) . . . . ?
C21 P1 C11 C16 -35.4(19) . . . . ?
C31 P1 C11 C16 73.0(18) . . . . ?
Pd1 P1 C11 C16 -168.6(15) . . . . ?
C21 P1 C11 C12 147.5(18) . . . . ?
C31 P1 C11 C12 -104.0(18) . . . . ?
Pd1 P1 C11 C12 14(2) . . . . ?
C125 Pd5 O12 C142 -114.8(16) . . . . ?
O10 Pd5 O12 C142 61.5(15) . . . . ?
P5 Pd5 O12 C142 -14(6) . . . . ?
Pd6 Pd5 O12 C142 -19.1(14) . . . . ?
C16 C11 C12 C13 -6(3) . . . . ?
P1 C11 C12 C13 171.0(16) . . . . ?
C16 C11 C12 Pd2 179.3(16) . . . . ?
P1 C11 C12 Pd2 -4(3) . . . . ?
O1 Pd2 C12 C11 80.6(18) . . . . ?
O3 Pd2 C12 C11 28(6) . . . . ?
P2 Pd2 C12 C11 -93.2(18) . . . . ?
Pd1 Pd2 C12 C11 -6.6(18) . . . . ?
O1 Pd2 C12 C13 -94.2(16) . . . . ?
O3 Pd2 C12 C13 -147(4) . . . . ?
P2 Pd2 C12 C13 91.9(16) . . . . ?
Pd1 Pd2 C12 C13 178.6(16) . . . . ?
C11 C12 C13 C14 8(3) . . . . ?
Pd2 C12 C13 C14 -177.4(16) . . . . ?
C12 C13 C14 C15 -4(3) . . . . ?
C13 C14 C15 C16 -1(3) . . . . ?
C12 C11 C16 C15 1(3) . . . . ?
P1 C11 C16 C15 -176.1(16) . . . . ?
C14 C15 C16 C11 2(3) . . . . ?
C11 P1 C21 C22 135.7(18) . . . . ?
C31 P1 C21 C22 24(2) . . . . ?
Pd1 P1 C21 C22 -98.4(18) . . . . ?
C11 P1 C21 C26 -58.2(19) . . . . ?
C31 P1 C21 C26 -170.2(17) . . . . ?
Pd1 P1 C21 C26 68(2) . . . . ?
C26 C21 C22 C23 12(3) . . . . ?
P1 C21 C22 C23 178.6(17) . . . . ?
C21 C22 C23 C24 -8(3) . . . . ?
C22 C23 C24 C25 1(3) . . . . ?
C23 C24 C25 C26 1(3) . . . . ?
C24 C25 C26 C21 2(4) . . . . ?
C22 C21 C26 C25 -8(3) . . . . ?
P1 C21 C26 C25 -175.8(16) . . . . ?
C21 P1 C31 C32 -85.7(10) . . . . ?
C11 P1 C31 C32 164.1(9) . . . . ?
Pd1 P1 C31 C32 45.0(8) . . . . ?
C21 P1 C31 C36 89.5(10) . . . . ?
C11 P1 C31 C36 -20.6(11) . . . . ?
Pd1 P1 C31 C36 -139.8(7) . . . . ?
C36 C31 C32 C33 0.0 . . . . ?
P1 C31 C32 C33 175.4(11) . . . . ?
C31 C32 C33 C34 0.0 . . . . ?
C32 C33 C34 C35 0.0 . . . . ?
C33 C34 C35 C36 0.0 . . . . ?
C34 C35 C36 C31 0.0 . . . . ?
C32 C31 C36 C35 0.0 . . . . ?
P1 C31 C36 C35 -175.1(11) . . . . ?
C51 P2 C41 C46 -33.7(19) . . . . ?
C61 P2 C41 C46 75.0(18) . . . . ?
Pd2 P2 C41 C46 -169.1(15) . . . . ?
C51 P2 C41 C42 150.4(17) . . . . ?
C61 P2 C41 C42 -100.9(18) . . . . ?
Pd2 P2 C41 C42 15.0(19) . . . . ?
C46 C41 C42 C43 -3(3) . . . . ?
P2 C41 C42 C43 173.1(16) . . . . ?
C46 C41 C42 Pd1 179.9(16) . . . . ?
P2 C41 C42 Pd1 -4(2) . . . . ?
O4 Pd1 C42 C43 -97.5(17) . . . . ?
O2 Pd1 C42 C43 -148(5) . . . . ?
P1 Pd1 C42 C43 87.5(17) . . . . ?
Pd2 Pd1 C42 C43 176.7(16) . . . . ?
O4 Pd1 C42 C41 80.0(17) . . . . ?
O2 Pd1 C42 C41 30(7) . . . . ?
P1 Pd1 C42 C41 -95.0(17) . . . . ?
Pd2 Pd1 C42 C41 -5.9(17) . . . . ?
C41 C42 C43 C44 1(3) . . . . ?
Pd1 C42 C43 C44 178.5(16) . . . . ?
C42 C43 C44 C45 4(3) . . . . ?
C43 C44 C45 C46 -7(3) . . . . ?
C44 C45 C46 C41 5(3) . . . . ?
C42 C41 C46 C45 -1(3) . . . . ?
P2 C41 C46 C45 -176.5(17) . . . . ?
C41 P2 C51 C52 120.0(19) . . . . ?
C61 P2 C51 C52 11(2) . . . . ?
Pd2 P2 C51 C52 -109.7(18) . . . . ?
C41 P2 C51 C56 -60.7(18) . . . . ?
C61 P2 C51 C56 -169.7(16) . . . . ?
Pd2 P2 C51 C56 69.6(18) . . . . ?
C56 C51 C52 C53 -6(3) . . . . ?
P2 C51 C52 C53 173.3(18) . . . . ?
C51 C52 C53 C54 10(3) . . . . ?
C52 C53 C54 C55 -7(3) . . . . ?
C53 C54 C55 C56 0(3) . . . . ?
C54 C55 C56 C51 3(3) . . . . ?
C52 C51 C56 C55 0(3) . . . . ?
P2 C51 C56 C55 -179.4(17) . . . . ?
C51 P2 C61 C62 102(2) . . . . ?
C41 P2 C61 C62 -8(2) . . . . ?
Pd2 P2 C61 C62 -127.7(18) . . . . ?
C51 P2 C61 C66 -82.5(17) . . . . ?
C41 P2 C61 C66 166.8(15) . . . . ?
Pd2 P2 C61 C66 47.5(16) . . . . ?
C66 C61 C62 C63 5(3) . . . . ?
P2 C61 C62 C63 179.5(17) . . . . ?
C61 C62 C63 C64 -4(4) . . . . ?
C62 C63 C64 C65 4(4) . . . . ?
C63 C64 C65 C66 -4(4) . . . . ?
C64 C65 C66 C61 4(3) . . . . ?
C62 C61 C66 C65 -5(3) . . . . ?
P2 C61 C66 C65 180.0(15) . . . . ?
C700 P3 C67 C68 139(2) . . . . ?
C83 P3 C67 C68 30(3) . . . . ?
Pd3 P3 C67 C68 -88(2) . . . . ?
C700 P3 C67 C72 -40(3) . . . . ?
C83 P3 C67 C72 -149(2) . . . . ?
Pd3 P3 C67 C72 94(2) . . . . ?
C72 C67 C68 C69 -7(4) . . . . ?
P3 C67 C68 C69 174(2) . . . . ?
C67 C68 C69 C70 6(5) . . . . ?
C68 C69 C70 C71 -6(4) . . . . ?
C69 C70 C71 C72 8(4) . . . . ?
C70 C71 C72 C67 -10(5) . . . . ?
C68 C67 C72 C71 9(5) . . . . ?
P3 C67 C72 C71 -172(2) . . . . ?
C83 C78 C79 C80 -8(4) . . . . ?
C78 C79 C80 C81 12(5) . . . . ?
C79 C80 C81 C82 -10(5) . . . . ?
C80 C81 C82 C83 5(4) . . . . ?
C80 C81 C82 Pd4 -178.3(19) . . . . ?
O5 Pd4 C82 C83 85(2) . . . . ?
O8 Pd4 C82 C83 46(15) . . . . ?
P4 Pd4 C82 C83 -91(2) . . . . ?
Pd3 Pd4 C82 C83 -2(2) . . . . ?
O5 Pd4 C82 C81 -91.2(19) . . . . ?
O8 Pd4 C82 C81 -131(13) . . . . ?
P4 Pd4 C82 C81 92.6(18) . . . . ?
Pd3 Pd4 C82 C81 -178.5(18) . . . . ?
C81 C82 C83 C78 -3(4) . . . . ?
Pd4 C82 C83 C78 -180(2) . . . . ?
C81 C82 C83 P3 178.0(19) . . . . ?
Pd4 C82 C83 P3 2(3) . . . . ?
C79 C78 C83 C82 5(4) . . . . ?
C79 C78 C83 P3 -177(2) . . . . ?
C700 P3 C83 C82 128(2) . . . . ?
C67 P3 C83 C82 -117(2) . . . . ?
Pd3 P3 C83 C82 0(2) . . . . ?
C700 P3 C83 C78 -50(2) . . . . ?
C67 P3 C83 C78 64(2) . . . . ?
Pd3 P3 C83 C78 -178.9(17) . . . . ?
O7 Pd3 C84 C89 83(2) . . . . ?
O6 Pd3 C84 C89 47(9) . . . . ?
P3 Pd3 C84 C89 -91(2) . . . . ?
Pd4 Pd3 C84 C89 -3(2) . . . . ?
O7 Pd3 C84 C85 -86.2(19) . . . . ?
O6 Pd3 C84 C85 -123(8) . . . . ?
P3 Pd3 C84 C85 99.1(19) . . . . ?
Pd4 Pd3 C84 C85 -172.3(18) . . . . ?
C89 C84 C85 C86 5(4) . . . . ?
Pd3 C84 C85 C86 176(2) . . . . ?
C84 C85 C86 C87 1(4) . . . . ?
C85 C86 C87 C88 -4(4) . . . . ?
C86 C87 C88 C89 1(4) . . . . ?
C87 C88 C89 C84 5(4) . . . . ?
C87 C88 C89 P4 -178(2) . . . . ?
C85 C84 C89 C88 -7(3) . . . . ?
Pd3 C84 C89 C88 -177(2) . . . . ?
C85 C84 C89 P4 175.4(18) . . . . ?
Pd3 C84 C89 P4 5(3) . . . . ?
C602 P4 C89 C88 67(3) . . . . ?
C90 P4 C89 C88 -52(3) . . . . ?
Pd4 P4 C89 C88 178(2) . . . . ?
C602 P4 C89 C84 -116(2) . . . . ?
C90 P4 C89 C84 125(2) . . . . ?
Pd4 P4 C89 C84 -5(2) . . . . ?
C602 P4 C90 C202 -134(3) . . . . ?
C89 P4 C90 C202 -19(3) . . . . ?
Pd4 P4 C90 C202 108(3) . . . . ?
C602 P4 C90 C95 49(3) . . . . ?
C89 P4 C90 C95 165(2) . . . . ?
Pd4 P4 C90 C95 -68(3) . . . . ?
C99 C91 C95 C90 -10(6) . . . . ?
C202 C90 C95 C91 7(5) . . . . ?
P4 C90 C95 C91 -176(3) . . . . ?
C202 C92 C99 C91 3(5) . . . . ?
C95 C91 C99 C92 5(5) . . . . ?
C200 C102 C103 C106 -171(2) . . . . ?
C200 C102 C103 C104 0(4) . . . . ?
C102 C103 C104 C105 1(4) . . . . ?
C106 C103 C104 C105 173(3) . . . . ?
C103 C104 C105 C100 1(4) . . . . ?
C148 C100 C105 C104 -176(3) . . . . ?
C200 C100 C105 C104 -4(4) . . . . ?
Pd5 O10 C106 O9 1(3) . . . . ?
Pd5 O10 C106 C103 179.7(16) . . . . ?
Pd6 O9 C106 O10 15(3) . . . . ?
Pd6 O9 C106 C103 -164.3(18) . . . . ?
C102 C103 C106 O10 2(4) . . . . ?
C104 C103 C106 O10 -168(2) . . . . ?
C102 C103 C106 O9 -178(3) . . . . ?
C104 C103 C106 O9 11(4) . . . . ?
C113 P5 C107 C112 94(2) . . . . ?
C119 P5 C107 C112 -17(3) . . . . ?
Pd5 P5 C107 C112 -135(2) . . . . ?
C113 P5 C107 C108 -80(2) . . . . ?
C119 P5 C107 C108 170(2) . . . . ?
Pd5 P5 C107 C108 51(2) . . . . ?
C112 C107 C108 C109 3(4) . . . . ?
P5 C107 C108 C109 177(2) . . . . ?
C107 C108 C109 C110 1(4) . . . . ?
C108 C109 C110 C111 0(5) . . . . ?
C109 C110 C111 C112 -5(4) . . . . ?
C108 C107 C112 C111 -7(4) . . . . ?
P5 C107 C112 C111 178.9(19) . . . . ?
C110 C111 C112 C107 8(4) . . . . ?
C107 P5 C113 C149 -7(3) . . . . ?
C119 P5 C113 C149 105(2) . . . . ?
Pd5 P5 C113 C149 -127.6(19) . . . . ?
C107 P5 C113 C118 -177(2) . . . . ?
C119 P5 C113 C118 -65(2) . . . . ?
Pd5 P5 C113 C118 62(2) . . . . ?
C151 C116 C117 C118 -11(4) . . . . ?
C116 C117 C118 C113 12(4) . . . . ?
C149 C113 C118 C117 -1(4) . . . . ?
P5 C113 C118 C117 170(2) . . . . ?
C113 P5 C119 C120 -39(3) . . . . ?
C107 P5 C119 C120 73(3) . . . . ?
Pd5 P5 C119 C120 -172(2) . . . . ?
C113 P5 C119 C150 145(2) . . . . ?
C107 P5 C119 C150 -103(3) . . . . ?
Pd5 P5 C119 C150 12(3) . . . . ?
C150 C119 C120 C121 6(4) . . . . ?
P5 C119 C120 C121 -170(2) . . . . ?
C119 C120 C121 C122 -10(4) . . . . ?
C120 C121 C122 C123 11(5) . . . . ?
C121 C122 C123 C150 -7(5) . . . . ?
O12 Pd5 C125 C126 -91.7(16) . . . . ?
O10 Pd5 C125 C126 -130(7) . . . . ?
P5 Pd5 C125 C126 93.0(15) . . . . ?
Pd6 Pd5 C125 C126 -179.4(15) . . . . ?
O12 Pd5 C125 C130 83.0(17) . . . . ?
O10 Pd5 C125 C130 45(8) . . . . ?
P5 Pd5 C125 C130 -92.3(17) . . . . ?
Pd6 Pd5 C125 C130 -4.7(17) . . . . ?
C130 C125 C126 C127 1(3) . . . . ?
Pd5 C125 C126 C127 175.7(14) . . . . ?
C125 C126 C127 C128 2(3) . . . . ?
C126 C127 C128 C129 -5(3) . . . . ?
C127 C128 C129 C130 4(3) . . . . ?
C126 C125 C130 C129 -2(3) . . . . ?
Pd5 C125 C130 C129 -176.2(15) . . . . ?
C126 C125 C130 P6 175.1(15) . . . . ?
Pd5 C125 C130 P6 1(3) . . . . ?
C128 C129 C130 C125 -1(3) . . . . ?
C128 C129 C130 P6 -177.8(16) . . . . ?
C152 P6 C130 C125 -107(2) . . . . ?
C136 P6 C130 C125 139.0(19) . . . . ?
Pd6 P6 C130 C125 5(2) . . . . ?
C152 P6 C130 C129 70(2) . . . . ?
C136 P6 C130 C129 -44.2(19) . . . . ?
Pd6 P6 C130 C129 -178.1(15) . . . . ?
C136 C131 C132 C133 9(4) . . . . ?
C131 C132 C133 C134 -13(4) . . . . ?
C132 C133 C134 C135 8(4) . . . . ?
C133 C134 C135 C136 1(4) . . . . ?
C134 C135 C136 C131 -6(4) . . . . ?
C134 C135 C136 P6 -179(2) . . . . ?
C132 C131 C136 C135 0(4) . . . . ?
C132 C131 C136 P6 174(2) . . . . ?
C152 P6 C136 C135 -3(3) . . . . ?
C130 P6 C136 C135 112(2) . . . . ?
Pd6 P6 C136 C135 -121(2) . . . . ?
C152 P6 C136 C131 -176.8(19) . . . . ?
C130 P6 C136 C131 -62(2) . . . . ?
Pd6 P6 C136 C131 64(2) . . . . ?
C152 C137 C138 C139 11(4) . . . . ?
C137 C138 C139 C140 -7(4) . . . . ?
C138 C139 C140 C141 3(5) . . . . ?
C139 C140 C141 C152 -2(5) . . . . ?
Pd6 O11 C142 O12 -5(3) . . . . ?
Pd6 O11 C142 C143 168.3(14) . . . . ?
Pd5 O12 C142 O11 19(3) . . . . ?
Pd5 O12 C142 C143 -154.0(14) . . . . ?
O11 C142 C143 C145 -160(2) . . . . ?
O12 C142 C143 C145 13(3) . . . . ?
O11 C142 C143 C144 21(3) . . . . ?
O12 C142 C143 C144 -165.8(18) . . . . ?
C145 C143 C144 C147 1(3) . . . . ?
C142 C143 C144 C147 179.9(18) . . . . ?
C144 C143 C145 C146 -10(3) . . . . ?
C142 C143 C145 C146 171(2) . . . . ?
C143 C145 C146 C2 13(3) . . . . ?
C147 C2 C146 C145 -7(3) . . . . ?
C1 C2 C146 C145 176.3(18) . . . . ?
C146 C2 C147 C144 -1(3) . . . . ?
C1 C2 C147 C144 175.5(18) . . . . ?
C143 C144 C147 C2 4(3) . . . . ?
Pd3 O7 C148 O8 12(4) . . . . ?
Pd3 O7 C148 C100 -173.7(17) . . . . ?
Pd4 O8 C148 O7 -3(4) . . . . ?
Pd4 O8 C148 C100 -178.1(17) . . . . ?
C200 C100 C148 O7 19(4) . . . . ?
C105 C100 C148 O7 -170(2) . . . . ?
C200 C100 C148 O8 -166(2) . . . . ?
C105 C100 C148 O8 5(4) . . . . ?
C118 C113 C149 C151 -10(3) . . . . ?
P5 C113 C149 C151 180(2) . . . . ?
C122 C123 C150 C119 2(4) . . . . ?
C122 C123 C150 Pd6 180(2) . . . . ?
C120 C119 C150 C123 -2(4) . . . . ?
P5 C119 C150 C123 174(2) . . . . ?
C120 C119 C150 Pd6 180(2) . . . . ?
P5 C119 C150 Pd6 -4(3) . . . . ?
O9 Pd6 C150 C123 -96(2) . . . . ?
O11 Pd6 C150 C123 -148(8) . . . . ?
P6 Pd6 C150 C123 89(2) . . . . ?
Pd5 Pd6 C150 C123 177(2) . . . . ?
O9 Pd6 C150 C119 82(2) . . . . ?
O11 Pd6 C150 C119 30(10) . . . . ?
P6 Pd6 C150 C119 -92(2) . . . . ?
Pd5 Pd6 C150 C119 -5(2) . . . . ?
C117 C116 C151 C149 -1(4) . . . . ?
C113 C149 C151 C116 11(4) . . . . ?
C138 C137 C152 C141 -11(4) . . . . ?
C138 C137 C152 P6 169(2) . . . . ?
C140 C141 C152 C137 6(4) . . . . ?
C140 C141 C152 P6 -174(2) . . . . ?
C130 P6 C152 C137 11(2) . . . . ?
C136 P6 C152 C137 120(2) . . . . ?
Pd6 P6 C152 C137 -108(2) . . . . ?
C130 P6 C152 C141 -170(2) . . . . ?
C136 P6 C152 C141 -60(2) . . . . ?
Pd6 P6 C152 C141 72(2) . . . . ?
C103 C102 C200 C100 -4(4) . . . . ?
C148 C100 C200 C102 177(3) . . . . ?
C105 C100 C200 C102 6(4) . . . . ?
C95 C90 C202 C92 1(4) . . . . ?
P4 C90 C202 C92 -176(2) . . . . ?
C99 C92 C202 C90 -6(5) . . . . ?
C67 P3 C700 C701 -120.5(11) . . . . ?
C83 P3 C700 C701 -13.6(12) . . . . ?
Pd3 P3 C700 C701 110.1(10) . . . . ?
C67 P3 C700 C705 69.7(10) . . . . ?
C83 P3 C700 C705 176.6(9) . . . . ?
Pd3 P3 C700 C705 -59.7(7) . . . . ?
C705 C700 C701 C702 0.0 . . . . ?
P3 C700 C701 C702 -169.2(7) . . . . ?
C700 C701 C702 C703 0.0 . . . . ?
C701 C702 C703 C704 0.0 . . . . ?
C702 C703 C704 C705 0.0 . . . . ?
C703 C704 C705 C700 0.0 . . . . ?
C701 C700 C705 C704 0.0 . . . . ?
P3 C700 C705 C704 170.4(5) . . . . ?
C605 C601 C602 C600 0.0 . . . . ?
C605 C601 C602 P4 -172.0(6) . . . . ?
C90 P4 C602 C600 -90.0(11) . . . . ?
C89 P4 C602 C600 155.8(9) . . . . ?
Pd4 P4 C602 C600 36.7(6) . . . . ?
C90 P4 C602 C601 81.5(13) . . . . ?
C89 P4 C602 C601 -32.7(12) . . . . ?
Pd4 P4 C602 C601 -151.8(7) . . . . ?
C601 C602 C600 C603 0.0 . . . . ?
P4 C602 C600 C603 171.0(7) . . . . ?
C602 C600 C603 C604 0.0 . . . . ?
C600 C603 C604 C605 0.0 . . . . ?
C603 C604 C605 C601 0.0 . . . . ?
C602 C601 C605 C604 0.0 . . . . ?
